data_4512426
loop_
_publ_author_name
'Reyes, Luis E.'
'McDougald, Roy N.'
'McCandless, Gregory T.'
'Khan, Mojammel'
'Young, David P.'
'Chan, Julia Y.'

_publ_section_title
;
 Eutectoid Flux Growth and Physical Properties of Single Crystal
 Ln117Ni54--ySn112--z(Ln = Gd--Dy)
;
_journal_issue 1
_journal_name_full 'Crystal Growth &amp; Design'
_journal_page_first 295
_journal_paper_doi 10.1021/cg501364h
_journal_volume 15
_journal_year 2015
_chemical_formula_sum 'Dy117 Ni52.62 Sn112'
_chemical_formula_weight 35395.25
_space_group_crystal_system cubic
_space_group_IT_number 225
_space_group_name_Hall '-F 4 2 3'
_space_group_name_H-M_alt 'F m -3 m'
_symmetry_space_group_name_Hall '-F 4 2 3'
_symmetry_space_group_name_H-M 'F m -3 m'
_audit_creation_method SHELXL-2014
_audit_update_record
;
2014-09-08 # Formatted by publCIF

;
_cell_angle_alpha 90
_cell_angle_beta 90
_cell_angle_gamma 90
_cell_formula_units_Z 4
_cell_length_a 29.823(4)
_cell_length_b 29.823(4)
_cell_length_c 29.823(4)
_cell_measurement_reflns_used 9905
_cell_measurement_temperature 298(2)
_cell_measurement_theta_max 30.5
_cell_measurement_theta_min 2.7
_cell_volume 26525(6)
_computing_cell_refinement 'Bruker SAINT'
_computing_data_collection 'Bruker APEX2'
_computing_data_reduction 'Bruker SAINT'
_computing_molecular_graphics 'CrystalMaker (CrystalMaker, 2013)'
_computing_publication_material 'publCIF (Westrip, 2010)'
_computing_structure_refinement 'SHELXL-2014 (Sheldrick, 2014)'
_computing_structure_solution 'SHELXL2014 (Sheldrick, 2014)'
_diffrn_ambient_temperature 298(2)
_diffrn_measured_fraction_theta_full 0.998
_diffrn_measured_fraction_theta_max 0.998
_diffrn_measurement_device_type 'Bruker Kappa D8 Quest CMOS'
_diffrn_measurement_method '\f and \w scans'
_diffrn_radiation_monochromator 'HELIOS optics'
_diffrn_radiation_type MoK\a
_diffrn_radiation_wavelength 0.71073
_diffrn_reflns_av_R_equivalents 0.0591
_diffrn_reflns_av_unetI/netI 0.0204
_diffrn_reflns_Laue_measured_fraction_full 0.998
_diffrn_reflns_Laue_measured_fraction_max 0.998
_diffrn_reflns_limit_h_max 35
_diffrn_reflns_limit_h_min -42
_diffrn_reflns_limit_k_max 38
_diffrn_reflns_limit_k_min -41
_diffrn_reflns_limit_l_max 42
_diffrn_reflns_limit_l_min -42
_diffrn_reflns_number 58162
_diffrn_reflns_point_group_measured_fraction_full 0.998
_diffrn_reflns_point_group_measured_fraction_max 0.998
_diffrn_reflns_theta_full 25.242
_diffrn_reflns_theta_max 30.516
_diffrn_reflns_theta_min 2.265
_diffrn_source 'I\mS microfocus tube'
_exptl_absorpt_coefficient_mu 46.409
_exptl_absorpt_correction_T_max 0.7461
_exptl_absorpt_correction_T_min 0.2677
_exptl_absorpt_correction_type multi-scan
_exptl_absorpt_process_details SADABS(Sheldrick,2014
_exptl_crystal_colour Silver
_exptl_crystal_density_diffrn 8.863
_exptl_crystal_description Fragment
_exptl_crystal_F_000 59182
_exptl_crystal_size_max 0.16
_exptl_crystal_size_mid 0.08
_exptl_crystal_size_min 0.08
_refine_diff_density_max 6.710
_refine_diff_density_min -9.099
_refine_diff_density_rms 0.701
_refine_ls_extinction_method none
_refine_ls_goodness_of_fit_ref 2.641
_refine_ls_hydrogen_treatment undef
_refine_ls_matrix_type full
_refine_ls_number_constraints 0
_refine_ls_number_parameters 99
_refine_ls_number_reflns 2048
_refine_ls_number_restraints 0
_refine_ls_restrained_S_all 2.641
_refine_ls_R_factor_all 0.0364
_refine_ls_R_factor_gt 0.0334
_refine_ls_shift/su_max 0.000
_refine_ls_shift/su_mean 0.000
_refine_ls_structure_factor_coef Fsqd
_refine_ls_weighting_details 'w=1/[\s^2^(Fo^2^)+(0.0297P)^2^+9.9900P] where P=(Fo^2^+2Fc^2^)/3'
_refine_ls_weighting_scheme calc
_refine_ls_wR_factor_gt 0.1051
_refine_ls_wR_factor_ref 0.1135
_reflns_Friedel_coverage 0.000
_reflns_number_gt 1939
_reflns_number_total 2048
_reflns_threshold_expression 'I > 2\s(I)'
_cod_data_source_file cg501364h_si_002.cif
_cod_data_source_block shelx
_cod_depositor_comments 'Adding full bibliography for 4512425--4512427.cif.'
_cod_original_cell_volume 26526(10)
_cod_database_code 4512426
_shelx_space_group_comment
;
The symmetry employed for this shelxl refinement is uniquely defined
by the following loop, which should always be used as a source of
symmetry information in preference to the above space-group names.
They are only intended as comments.
;
_shelxl_version_number 2014-3

loop_
_space_group_symop_operation_xyz
'x, y, z'
'-x, -y, z'
'-x, y, -z'
'x, -y, -z'
'z, x, y'
'z, -x, -y'
'-z, -x, y'
'-z, x, -y'
'y, z, x'
'-y, z, -x'
'y, -z, -x'
'-y, -z, x'
'y, x, -z'
'-y, -x, -z'
'y, -x, z'
'-y, x, z'
'x, z, -y'
'-x, z, y'
'-x, -z, -y'
'x, -z, y'
'z, y, -x'
'z, -y, x'
'-z, y, x'
'-z, -y, -x'
'x, y+1/2, z+1/2'
'-x, -y+1/2, z+1/2'
'-x, y+1/2, -z+1/2'
'x, -y+1/2, -z+1/2'
'z, x+1/2, y+1/2'
'z, -x+1/2, -y+1/2'
'-z, -x+1/2, y+1/2'
'-z, x+1/2, -y+1/2'
'y, z+1/2, x+1/2'
'-y, z+1/2, -x+1/2'
'y, -z+1/2, -x+1/2'
'-y, -z+1/2, x+1/2'
'y, x+1/2, -z+1/2'
'-y, -x+1/2, -z+1/2'
'y, -x+1/2, z+1/2'
'-y, x+1/2, z+1/2'
'x, z+1/2, -y+1/2'
'-x, z+1/2, y+1/2'
'-x, -z+1/2, -y+1/2'
'x, -z+1/2, y+1/2'
'z, y+1/2, -x+1/2'
'z, -y+1/2, x+1/2'
'-z, y+1/2, x+1/2'
'-z, -y+1/2, -x+1/2'
'x+1/2, y, z+1/2'
'-x+1/2, -y, z+1/2'
'-x+1/2, y, -z+1/2'
'x+1/2, -y, -z+1/2'
'z+1/2, x, y+1/2'
'z+1/2, -x, -y+1/2'
'-z+1/2, -x, y+1/2'
'-z+1/2, x, -y+1/2'
'y+1/2, z, x+1/2'
'-y+1/2, z, -x+1/2'
'y+1/2, -z, -x+1/2'
'-y+1/2, -z, x+1/2'
'y+1/2, x, -z+1/2'
'-y+1/2, -x, -z+1/2'
'y+1/2, -x, z+1/2'
'-y+1/2, x, z+1/2'
'x+1/2, z, -y+1/2'
'-x+1/2, z, y+1/2'
'-x+1/2, -z, -y+1/2'
'x+1/2, -z, y+1/2'
'z+1/2, y, -x+1/2'
'z+1/2, -y, x+1/2'
'-z+1/2, y, x+1/2'
'-z+1/2, -y, -x+1/2'
'x+1/2, y+1/2, z'
'-x+1/2, -y+1/2, z'
'-x+1/2, y+1/2, -z'
'x+1/2, -y+1/2, -z'
'z+1/2, x+1/2, y'
'z+1/2, -x+1/2, -y'
'-z+1/2, -x+1/2, y'
'-z+1/2, x+1/2, -y'
'y+1/2, z+1/2, x'
'-y+1/2, z+1/2, -x'
'y+1/2, -z+1/2, -x'
'-y+1/2, -z+1/2, x'
'y+1/2, x+1/2, -z'
'-y+1/2, -x+1/2, -z'
'y+1/2, -x+1/2, z'
'-y+1/2, x+1/2, z'
'x+1/2, z+1/2, -y'
'-x+1/2, z+1/2, y'
'-x+1/2, -z+1/2, -y'
'x+1/2, -z+1/2, y'
'z+1/2, y+1/2, -x'
'z+1/2, -y+1/2, x'
'-z+1/2, y+1/2, x'
'-z+1/2, -y+1/2, -x'
'-x, -y, -z'
'x, y, -z'
'x, -y, z'
'-x, y, z'
'-z, -x, -y'
'-z, x, y'
'z, x, -y'
'z, -x, y'
'-y, -z, -x'
'y, -z, x'
'-y, z, x'
'y, z, -x'
'-y, -x, z'
'y, x, z'
'-y, x, -z'
'y, -x, -z'
'-x, -z, y'
'x, -z, -y'
'x, z, y'
'-x, z, -y'
'-z, -y, x'
'-z, y, -x'
'z, -y, -x'
'z, y, x'
'-x, -y+1/2, -z+1/2'
'x, y+1/2, -z+1/2'
'x, -y+1/2, z+1/2'
'-x, y+1/2, z+1/2'
'-z, -x+1/2, -y+1/2'
'-z, x+1/2, y+1/2'
'z, x+1/2, -y+1/2'
'z, -x+1/2, y+1/2'
'-y, -z+1/2, -x+1/2'
'y, -z+1/2, x+1/2'
'-y, z+1/2, x+1/2'
'y, z+1/2, -x+1/2'
'-y, -x+1/2, z+1/2'
'y, x+1/2, z+1/2'
'-y, x+1/2, -z+1/2'
'y, -x+1/2, -z+1/2'
'-x, -z+1/2, y+1/2'
'x, -z+1/2, -y+1/2'
'x, z+1/2, y+1/2'
'-x, z+1/2, -y+1/2'
'-z, -y+1/2, x+1/2'
'-z, y+1/2, -x+1/2'
'z, -y+1/2, -x+1/2'
'z, y+1/2, x+1/2'
'-x+1/2, -y, -z+1/2'
'x+1/2, y, -z+1/2'
'x+1/2, -y, z+1/2'
'-x+1/2, y, z+1/2'
'-z+1/2, -x, -y+1/2'
'-z+1/2, x, y+1/2'
'z+1/2, x, -y+1/2'
'z+1/2, -x, y+1/2'
'-y+1/2, -z, -x+1/2'
'y+1/2, -z, x+1/2'
'-y+1/2, z, x+1/2'
'y+1/2, z, -x+1/2'
'-y+1/2, -x, z+1/2'
'y+1/2, x, z+1/2'
'-y+1/2, x, -z+1/2'
'y+1/2, -x, -z+1/2'
'-x+1/2, -z, y+1/2'
'x+1/2, -z, -y+1/2'
'x+1/2, z, y+1/2'
'-x+1/2, z, -y+1/2'
'-z+1/2, -y, x+1/2'
'-z+1/2, y, -x+1/2'
'z+1/2, -y, -x+1/2'
'z+1/2, y, x+1/2'
'-x+1/2, -y+1/2, -z'
'x+1/2, y+1/2, -z'
'x+1/2, -y+1/2, z'
'-x+1/2, y+1/2, z'
'-z+1/2, -x+1/2, -y'
'-z+1/2, x+1/2, y'
'z+1/2, x+1/2, -y'
'z+1/2, -x+1/2, y'
'-y+1/2, -z+1/2, -x'
'y+1/2, -z+1/2, x'
'-y+1/2, z+1/2, x'
'y+1/2, z+1/2, -x'
'-y+1/2, -x+1/2, z'
'y+1/2, x+1/2, z'
'-y+1/2, x+1/2, -z'
'y+1/2, -x+1/2, -z'
'-x+1/2, -z+1/2, y'
'x+1/2, -z+1/2, -y'
'x+1/2, z+1/2, y'
'-x+1/2, z+1/2, -y'
'-z+1/2, -y+1/2, x'
'-z+1/2, y+1/2, -x'
'z+1/2, -y+1/2, -x'
'z+1/2, y+1/2, x'

loop_
_atom_site_label
_atom_site_type_symbol
_atom_site_fract_x
_atom_site_fract_y
_atom_site_fract_z
_atom_site_U_iso_or_equiv
_atom_site_adp_type
_atom_site_occupancy
_atom_site_site_symmetry_order
_atom_site_calc_flag
_atom_site_refinement_flags_posn
_atom_site_refinement_flags_adp
_atom_site_refinement_flags_occupancy
Dy1 Dy 0.06748(2) 0.06748(2) 0.15502(2) 0.00599(17) Uani 1 2 d S T P
Dy2 Dy 0.17871(2) 0.17871(2) 0.40640(2) 0.00319(16) Uani 1 2 d S T P
Dy3 Dy 0.20069(2) 0.20069(2) 0.06728(2) 0.00348(17) Uani 1 2 d S T P
Dy4 Dy 0.25369(2) 0.10514(2) 0.0000 0.00371(17) Uani 1 2 d S T P
Dy5 Dy 0.11994(2) 0.11994(2) 0.5000 0.0072(2) Uani 1 4 d S T P
Dy6 Dy 0.34322(7) 0.0000 0.0000 0.0248(5) Uani 1 8 d S T P
Dy7 Dy 0.2500 0.2500 0.2500 0.0034(4) Uani 1 24 d S T P
Dy8 Dy 0.0161(4) 0.0000 0.0000 0.046(6) Uani 0.1666 8 d S T P
Sn1 Sn 0.07234(2) 0.07234(2) 0.32365(3) 0.0032(2) Uani 1 2 d S T P
Sn2 Sn 0.10780(2) 0.10780(2) 0.24010(3) 0.0035(2) Uani 1 2 d S T P
Sn3 Sn 0.20870(3) 0.20870(3) 0.5000 0.0049(3) Uani 1 4 d S T P
Sn4 Sn 0.14611(3) 0.14611(3) 0.0000 0.0037(3) Uani 1 4 d S T P
Sn5 Sn 0.2500 0.2500 0.14150(5) 0.0044(3) Uani 1 4 d S T P
Sn6 Sn 0.14573(3) 0.14573(3) 0.14573(3) 0.0049(3) Uani 1 6 d S T P
Sn7 Sn 0.1104(2) 0.0000 0.0000 0.0176(7) Uiso 0.873(15) 8 d S . P
Sn7A Sn 0.1268(12) 0.0000 0.0000 0.0176(7) Uiso 0.127(15) 8 d S . P
Sn8 Sn 0.21691(8) 0.0000 0.0000 0.0114(4) Uani 1 8 d S T P
Sn9 Sn 0.44705(4) 0.44705(4) 0.44705(4) 0.0137(4) Uani 1 6 d S T P
Ni1 Ni 0.16827(5) 0.16827(5) 0.23165(6) 0.0085(4) Uani 1 2 d S T P
Ni2 Ni 0.08009(15) 0.08009(15) 0.0117(3) 0.034(3) Uani 0.396(7) 2 d S T .
Ni3 Ni 0.39443(7) 0.39443(7) 0.39443(7) 0.0082(7) Uani 1 6 d S T P
Ni4 Ni 0.30821(11) 0.30821(11) 0.30821(11) 0.0044(15) Uani 0.585(11) 6 d S T .
Ni6 Ni 0.05415(15) 0.05415(15) 0.05415(15) 0.067(4) Uani 0.716(19) 6 d S T .
Ni7 Ni 0.4168(11) 0.0000 0.0000 0.010 Uiso 0.117(10) 8 d S U .

loop_
_atom_site_aniso_label
_atom_site_aniso_U_11
_atom_site_aniso_U_22
_atom_site_aniso_U_33
_atom_site_aniso_U_23
_atom_site_aniso_U_13
_atom_site_aniso_U_12
Dy1 0.0050(2) 0.0050(2) 0.0079(3) 0.00002(18) 0.00002(18) 0.0018(2)
Dy2 0.0031(2) 0.0031(2) 0.0034(3) -0.00073(16) -0.00073(16) 0.0003(2)
Dy3 0.0036(2) 0.0036(2) 0.0032(3) -0.00085(16) -0.00085(16) 0.0006(2)
Dy4 0.0032(3) 0.0065(3) 0.0014(3) 0.000 0.000 0.0004(2)
Dy5 0.0092(3) 0.0092(3) 0.0034(4) 0.000 0.000 0.0050(4)
Dy6 0.0664(14) 0.0040(4) 0.0040(4) 0.000 0.000 0.000
Dy7 0.0034(4) 0.0034(4) 0.0034(4) 0.000 0.000 0.000
Dy8 0.061(11) 0.039(5) 0.039(5) 0.000 0.000 0.000
Sn1 0.0029(3) 0.0029(3) 0.0038(5) 0.0001(2) 0.0001(2) 0.0002(3)
Sn2 0.0035(3) 0.0035(3) 0.0036(4) 0.0004(2) 0.0004(2) 0.0001(3)
Sn3 0.0066(4) 0.0066(4) 0.0014(6) 0.000 0.000 0.0023(5)
Sn4 0.0042(4) 0.0042(4) 0.0027(6) 0.000 0.000 0.0004(5)
Sn5 0.0050(4) 0.0050(4) 0.0033(6) 0.000 0.000 0.0007(5)
Sn6 0.0049(3) 0.0049(3) 0.0049(3) 0.0011(4) 0.0011(4) 0.0011(4)
Sn8 0.0241(12) 0.0050(6) 0.0050(6) 0.000 0.000 0.000
Sn9 0.0137(4) 0.0137(4) 0.0137(4) -0.0008(4) -0.0008(4) -0.0008(4)
Ni1 0.0078(5) 0.0078(5) 0.0099(9) -0.0007(5) -0.0007(5) 0.0009(7)
Ni2 0.022(2) 0.022(2) 0.057(8) -0.009(2) -0.009(2) 0.011(2)
Ni3 0.0082(7) 0.0082(7) 0.0082(7) 0.0044(8) 0.0044(8) 0.0044(8)
Ni4 0.0044(15) 0.0044(15) 0.0044(15) 0.0009(12) 0.0009(12) 0.0009(12)
Ni6 0.067(4) 0.067(4) 0.067(4) -0.024(3) -0.024(3) -0.024(3)

loop_
_atom_type_symbol
_atom_type_description
_atom_type_scat_dispersion_real
_atom_type_scat_dispersion_imag
_atom_type_scat_source
Ni Ni 0.3393 1.1124 'International Tables Vol C Tables 4.2.6.8 and 6.1.1.4'
Sn Sn -0.6537 1.4246 'International Tables Vol C Tables 4.2.6.8 and 6.1.1.4'
Dy Dy -0.1892 4.4098 'International Tables Vol C Tables 4.2.6.8 and 6.1.1.4'

loop_
_geom_angle_atom_site_label_1
_geom_angle_atom_site_label_2
_geom_angle_atom_site_label_3
_geom_angle
_geom_angle_site_symmetry_1
_geom_angle_site_symmetry_3
Ni2 Dy1 Ni2 61.7(3) 9 5
Ni2 Dy1 Sn7A 57.6(6) 9 9
Ni2 Dy1 Sn7A 57.6(6) 5 9
Ni2 Dy1 Sn2 147.21(12) 9 .
Ni2 Dy1 Sn2 147.21(12) 5 .
Sn7A Dy1 Sn2 140.3(7) 9 .
Ni2 Dy1 Ni6 32.76(16) 9 .
Ni2 Dy1 Ni6 32.76(16) 5 .
Sn7A Dy1 Ni6 62.9(7) 9 .
Sn2 Dy1 Ni6 156.75(11) . .
Ni2 Dy1 Sn4 56.41(14) 9 9
Ni2 Dy1 Sn4 117.78(15) 5 9
Sn7A Dy1 Sn4 92.78(7) 9 9
Sn2 Dy1 Sn4 91.66(3) . 9
Ni6 Dy1 Sn4 85.97(3) . 9
Ni2 Dy1 Sn4 117.78(15) 9 5
Ni2 Dy1 Sn4 56.41(14) 5 5
Sn7A Dy1 Sn4 92.78(7) 9 5
Sn2 Dy1 Sn4 91.66(3) . 5
Ni6 Dy1 Sn4 85.97(3) . 5
Sn4 Dy1 Sn4 166.86(3) 9 5
Ni2 Dy1 Sn7 50.93(11) 9 9
Ni2 Dy1 Sn7 50.93(11) 5 9
Sn7A Dy1 Sn7 8.6(6) 9 9
Sn2 Dy1 Sn7 148.90(10) . 9
Ni6 Dy1 Sn7 54.34(13) . 9
Sn4 Dy1 Sn7 91.86(2) 9 9
Sn4 Dy1 Sn7 91.86(2) 5 9
Ni2 Dy1 Ni2 9.9(2) 9 106
Ni2 Dy1 Ni2 67.8(2) 5 106
Sn7A Dy1 Ni2 52.8(5) 9 106
Sn2 Dy1 Ni2 143.71(11) . 106
Ni6 Dy1 Ni2 41.41(12) . 106
Sn4 Dy1 Ni2 52.16(11) 9 106
Sn4 Dy1 Ni2 124.16(11) 5 106
Sn7 Dy1 Ni2 47.32(10) 9 106
Ni2 Dy1 Ni2 67.8(2) 9 102
Ni2 Dy1 Ni2 9.9(2) 5 102
Sn7A Dy1 Ni2 52.8(5) 9 102
Sn2 Dy1 Ni2 143.71(11) . 102
Ni6 Dy1 Ni2 41.41(12) . 102
Sn4 Dy1 Ni2 124.16(11) 9 102
Sn4 Dy1 Ni2 52.16(11) 5 102
Sn7 Dy1 Ni2 47.32(10) 9 102
Ni2 Dy1 Ni2 72.5(2) 106 102
Ni2 Dy1 Sn6 104.84(10) 9 .
Ni2 Dy1 Sn6 104.84(10) 5 .
Sn7A Dy1 Sn6 158.7(7) 9 .
Sn2 Dy1 Sn6 60.97(3) . .
Ni6 Dy1 Sn6 95.78(10) . .
Sn4 Dy1 Sn6 85.254(16) 9 .
Sn4 Dy1 Sn6 85.254(16) 5 .
Sn7 Dy1 Sn6 150.13(10) 9 .
Ni2 Dy1 Sn6 111.73(8) 106 .
Ni2 Dy1 Sn6 111.73(8) 102 .
Ni2 Dy1 Sn8 99.26(11) 9 9
Ni2 Dy1 Sn8 99.26(11) 5 9
Sn7A Dy1 Sn8 49.4(7) 9 9
Sn2 Dy1 Sn8 90.87(4) . 9
Ni6 Dy1 Sn8 112.38(11) . 9
Sn4 Dy1 Sn8 96.330(13) 9 9
Sn4 Dy1 Sn8 96.330(13) 5 9
Sn7 Dy1 Sn8 58.04(10) 9 9
Ni2 Dy1 Sn8 90.67(9) 106 9
Ni2 Dy1 Sn8 90.67(9) 102 9
Sn6 Dy1 Sn8 151.84(4) . 9
Ni4 Dy2 Sn3 144.96(8) 74 .
Ni4 Dy2 Ni3 94.07(9) 74 74
Sn3 Dy2 Ni3 120.98(5) . 74
Ni4 Dy2 Sn1 108.89(5) 74 56
Sn3 Dy2 Sn1 96.55(2) . 56
Ni3 Dy2 Sn1 47.05(2) 74 56
Ni4 Dy2 Sn1 108.89(5) 74 35
Sn3 Dy2 Sn1 96.55(2) . 35
Ni3 Dy2 Sn1 47.05(2) 74 35
Sn1 Dy2 Sn1 85.35(4) 56 35
Ni4 Dy2 Sn2 81.913(18) 74 35
Sn3 Dy2 Sn2 95.241(15) . 35
Ni3 Dy2 Sn2 92.944(19) 74 35
Sn1 Dy2 Sn2 138.02(3) 56 35
Sn1 Dy2 Sn2 53.30(2) 35 35
Ni4 Dy2 Sn2 81.913(18) 74 56
Sn3 Dy2 Sn2 95.241(15) . 56
Ni3 Dy2 Sn2 92.944(19) 74 56
Sn1 Dy2 Sn2 53.30(2) 56 56
Sn1 Dy2 Sn2 138.02(3) 35 56
Sn2 Dy2 Sn2 163.13(4) 35 56
Ni4 Dy2 Sn5 53.92(8) 74 51
Sn3 Dy2 Sn5 91.03(4) . 51
Ni3 Dy2 Sn5 147.99(5) 74 51
Sn1 Dy2 Sn5 136.398(18) 56 51
Sn1 Dy2 Sn5 136.398(18) 35 51
Sn2 Dy2 Sn5 83.32(2) 35 51
Sn2 Dy2 Sn5 83.32(2) 56 51
Ni4 Dy2 Ni1 44.36(5) 74 35
Sn3 Dy2 Ni1 112.54(3) . 35
Ni3 Dy2 Ni1 113.68(4) 74 35
Sn1 Dy2 Ni1 150.84(3) 56 35
Sn1 Dy2 Ni1 93.10(3) 35 35
Sn2 Dy2 Ni1 44.53(4) 35 35
Sn2 Dy2 Ni1 118.85(4) 56 35
Sn5 Dy2 Ni1 45.14(3) 51 35
Ni4 Dy2 Ni1 44.36(5) 74 56
Sn3 Dy2 Ni1 112.54(3) . 56
Ni3 Dy2 Ni1 113.68(4) 74 56
Sn1 Dy2 Ni1 93.10(3) 56 56
Sn1 Dy2 Ni1 150.84(3) 35 56
Sn2 Dy2 Ni1 118.85(4) 35 56
Sn2 Dy2 Ni1 44.53(4) 56 56
Sn5 Dy2 Ni1 45.14(3) 51 56
Ni1 Dy2 Ni1 74.34(6) 35 56
Ni4 Dy2 Dy2 52.96(6) 74 56
Sn3 Dy2 Dy2 148.258(8) . 56
Ni3 Dy2 Dy2 54.69(4) 74 56
Sn1 Dy2 Dy2 97.075(17) 56 56
Sn1 Dy2 Dy2 56.311(14) 35 56
Sn2 Dy2 Dy2 56.391(14) 35 56
Sn2 Dy2 Dy2 115.829(14) 56 56
Sn5 Dy2 Dy2 98.52(2) 51 56
Ni1 Dy2 Dy2 59.082(19) 35 56
Ni1 Dy2 Dy2 95.19(3) 56 56
Ni4 Dy2 Dy2 52.96(6) 74 35
Sn3 Dy2 Dy2 148.258(8) . 35
Ni3 Dy2 Dy2 54.69(4) 74 35
Sn1 Dy2 Dy2 56.311(14) 56 35
Sn1 Dy2 Dy2 97.075(17) 35 35
Sn2 Dy2 Dy2 115.829(14) 35 35
Sn2 Dy2 Dy2 56.391(14) 56 35
Sn5 Dy2 Dy2 98.52(2) 51 35
Ni1 Dy2 Dy2 95.19(3) 35 35
Ni1 Dy2 Dy2 59.082(19) 56 35
Dy2 Dy2 Dy2 60.0 56 35
Sn5 Dy3 Sn4 174.30(4) . .
Sn5 Dy3 Sn2 88.09(2) . 9
Sn4 Dy3 Sn2 89.01(2) . 9
Sn5 Dy3 Sn2 88.09(2) . 5
Sn4 Dy3 Sn2 89.01(2) . 5
Sn2 Dy3 Sn2 118.72(4) 9 5
Sn5 Dy3 Sn6 87.96(4) . .
Sn4 Dy3 Sn6 86.34(4) . .
Sn2 Dy3 Sn6 59.375(18) 9 .
Sn2 Dy3 Sn6 59.375(18) 5 .
Sn5 Dy3 Ni1 48.73(3) . 9
Sn4 Dy3 Ni1 126.41(4) . 9
Sn2 Dy3 Ni1 46.15(4) 9 9
Sn2 Dy3 Ni1 90.30(4) 5 9
Sn6 Dy3 Ni1 49.02(4) . 9
Sn5 Dy3 Ni1 48.73(3) . 5
Sn4 Dy3 Ni1 126.41(4) . 5
Sn2 Dy3 Ni1 90.30(4) 9 5
Sn2 Dy3 Ni1 46.15(4) 5 5
Sn6 Dy3 Ni1 49.02(4) . 5
Ni1 Dy3 Ni1 47.87(7) 9 5
Sn5 Dy3 Sn3 90.65(2) . 51
Sn4 Dy3 Sn3 94.24(2) . 51
Sn2 Dy3 Sn3 151.65(3) 9 51
Sn2 Dy3 Sn3 89.53(3) 5 51
Sn6 Dy3 Sn3 148.90(2) . 51
Ni1 Dy3 Sn3 139.35(4) 9 51
Ni1 Dy3 Sn3 109.87(4) 5 51
Sn5 Dy3 Sn3 90.65(2) . 123_554
Sn4 Dy3 Sn3 94.24(2) . 123_554
Sn2 Dy3 Sn3 89.53(3) 9 123_554
Sn2 Dy3 Sn3 151.65(3) 5 123_554
Sn6 Dy3 Sn3 148.90(2) . 123_554
Ni1 Dy3 Sn3 109.87(4) 9 123_554
Ni1 Dy3 Sn3 139.35(4) 5 123_554
Sn3 Dy3 Sn3 62.16(4) 51 123_554
Sn5 Dy3 Dy2 57.736(14) . 28
Sn4 Dy3 Dy2 123.861(13) . 28
Sn2 Dy3 Dy2 54.788(18) 9 28
Sn2 Dy3 Dy2 143.81(3) 5 28
Sn6 Dy3 Dy2 104.03(2) . 28
Ni1 Dy3 Dy2 59.15(4) 9 28
Ni1 Dy3 Dy2 98.02(4) 5 28
Sn3 Dy3 Dy2 101.37(2) 51 28
Sn3 Dy3 Dy2 50.722(18) 123_554 28
Sn5 Dy3 Dy2 57.736(14) . 51
Sn4 Dy3 Dy2 123.861(13) . 51
Sn2 Dy3 Dy2 143.81(3) 9 51
Sn2 Dy3 Dy2 54.788(18) 5 51
Sn6 Dy3 Dy2 104.03(2) . 51
Ni1 Dy3 Dy2 98.02(4) 9 51
Ni1 Dy3 Dy2 59.15(4) 5 51
Sn3 Dy3 Dy2 50.722(18) 51 51
Sn3 Dy3 Dy2 101.37(2) 123_554 51
Dy2 Dy3 Dy2 107.05(2) 28 51
Sn5 Dy3 Dy4 122.865(13) . 13
Sn4 Dy3 Dy4 58.583(13) . 13
Sn2 Dy3 Dy4 53.810(17) 9 13
Sn2 Dy3 Dy4 144.90(3) 5 13
Sn6 Dy3 Dy4 101.97(2) . 13
Ni1 Dy3 Dy4 98.34(3) 9 13
Ni1 Dy3 Dy4 144.01(4) 5 13
Sn3 Dy3 Dy4 104.79(2) 51 13
Sn3 Dy3 Dy4 53.850(19) 123_554 13
Dy2 Dy3 Dy4 65.304(13) 28 13
Dy2 Dy3 Dy4 153.98(2) 51 13
Sn1 Dy4 Sn1 86.23(4) 5 103
Sn1 Dy4 Sn2 140.18(3) 5 103
Sn1 Dy4 Sn2 54.01(2) 103 103
Sn1 Dy4 Sn2 54.01(2) 5 5
Sn1 Dy4 Sn2 140.18(3) 103 5
Sn2 Dy4 Sn2 165.36(4) 103 5
Sn1 Dy4 Sn3 93.77(3) 5 51
Sn1 Dy4 Sn3 93.77(3) 103 51
Sn2 Dy4 Sn3 91.131(18) 103 51
Sn2 Dy4 Sn3 91.131(18) 5 51
Sn1 Dy4 Sn8 85.74(3) 5 .
Sn1 Dy4 Sn8 85.74(3) 103 .
Sn2 Dy4 Sn8 88.954(18) 103 .
Sn2 Dy4 Sn8 88.954(18) 5 .
Sn3 Dy4 Sn8 179.32(5) 51 .
Sn1 Dy4 Sn4 136.717(18) 5 .
Sn1 Dy4 Sn4 136.717(18) 103 .
Sn2 Dy4 Sn4 82.79(2) 103 .
Sn2 Dy4 Sn4 82.79(2) 5 .
Sn3 Dy4 Sn4 89.11(3) 51 .
Sn8 Dy4 Sn4 91.56(5) . .
Sn1 Dy4 Dy1 142.67(3) 5 103
Sn1 Dy4 Dy1 93.398(17) 103 103
Sn2 Dy4 Dy1 51.31(2) 103 103
Sn2 Dy4 Dy1 116.29(3) 5 103
Sn3 Dy4 Dy1 123.45(2) 51 103
Sn8 Dy4 Dy1 57.07(3) . 103
Sn4 Dy4 Dy1 51.038(18) . 103
Sn1 Dy4 Dy1 93.398(17) 5 5
Sn1 Dy4 Dy1 142.67(3) 103 5
Sn2 Dy4 Dy1 116.29(3) 103 5
Sn2 Dy4 Dy1 51.31(2) 5 5
Sn3 Dy4 Dy1 123.45(2) 51 5
Sn8 Dy4 Dy1 57.07(3) . 5
Sn4 Dy4 Dy1 51.038(18) . 5
Dy1 Dy4 Dy1 65.15(2) 103 5
Sn1 Dy4 Dy5 51.652(17) 5 51
Sn1 Dy4 Dy5 51.652(17) 103 51
Sn2 Dy4 Dy5 96.97(2) 103 51
Sn2 Dy4 Dy5 96.97(2) 5 51
Sn3 Dy4 Dy5 63.36(3) 51 51
Sn8 Dy4 Dy5 115.96(4) . 51
Sn4 Dy4 Dy5 152.48(3) . 51
Dy1 Dy4 Dy5 144.775(13) 103 51
Dy1 Dy4 Dy5 144.775(13) 5 51
Sn1 Dy4 Dy3 149.56(3) 5 98
Sn1 Dy4 Dy3 98.36(2) 103 98
Sn2 Dy4 Dy3 53.852(17) 103 98
Sn2 Dy4 Dy3 116.76(2) 5 98
Sn3 Dy4 Dy3 56.02(2) 51 98
Sn8 Dy4 Dy3 124.50(3) . 98
Sn4 Dy4 Dy3 49.386(19) . 98
Dy1 Dy4 Dy3 67.439(17) 103 98
Dy1 Dy4 Dy3 100.424(19) 5 98
Dy5 Dy4 Dy3 108.88(2) 51 98
Sn1 Dy4 Dy3 98.36(2) 5 .
Sn1 Dy4 Dy3 149.56(3) 103 .
Sn2 Dy4 Dy3 116.76(2) 103 .
Sn2 Dy4 Dy3 53.851(17) 5 .
Sn3 Dy4 Dy3 56.02(2) 51 .
Sn8 Dy4 Dy3 124.50(3) . .
Sn4 Dy4 Dy3 49.385(19) . .
Dy1 Dy4 Dy3 100.423(19) 103 .
Dy1 Dy4 Dy3 67.438(17) 5 .
Dy5 Dy4 Dy3 108.88(2) 51 .
Dy3 Dy4 Dy3 63.25(2) 98 .
Sn1 Dy5 Sn1 90.73(3) 130 150
Sn1 Dy5 Sn1 173.09(5) 130 56
Sn1 Dy5 Sn1 88.85(3) 150 56
Sn1 Dy5 Sn1 88.85(3) 130 35
Sn1 Dy5 Sn1 173.09(5) 150 35
Sn1 Dy5 Sn1 90.73(3) 56 35
Sn1 Dy5 Ni3 134.327(19) 130 74
Sn1 Dy5 Ni3 134.327(19) 150 74
Sn1 Dy5 Ni3 47.47(2) 56 74
Sn1 Dy5 Ni3 47.47(2) 35 74
Sn1 Dy5 Ni3 47.47(2) 130 169_556
Sn1 Dy5 Ni3 47.47(2) 150 169_556
Sn1 Dy5 Ni3 134.327(19) 56 169_556
Sn1 Dy5 Ni3 134.327(19) 35 169_556
Ni3 Dy5 Ni3 158.20(12) 74 169_556
Sn1 Dy5 Sn9 113.21(3) 130 74
Sn1 Dy5 Sn9 113.21(3) 150 74
Sn1 Dy5 Sn9 73.21(3) 56 74
Sn1 Dy5 Sn9 73.21(3) 35 74
Ni3 Dy5 Sn9 49.90(6) 74 74
Ni3 Dy5 Sn9 108.30(7) 169_556 74
Sn1 Dy5 Sn9 73.21(3) 130 169_556
Sn1 Dy5 Sn9 73.21(3) 150 169_556
Sn1 Dy5 Sn9 113.21(3) 56 169_556
Sn1 Dy5 Sn9 113.21(3) 35 169_556
Ni3 Dy5 Sn9 108.30(7) 74 169_556
Ni3 Dy5 Sn9 49.90(6) 169_556 169_556
Sn9 Dy5 Sn9 58.40(6) 74 169_556
Sn1 Dy5 Dy2 55.707(19) 130 98_556
Sn1 Dy5 Dy2 55.707(19) 150 98_556
Sn1 Dy5 Dy2 118.91(3) 56 98_556
Sn1 Dy5 Dy2 118.91(3) 35 98_556
Ni3 Dy5 Dy2 149.29(6) 74 98_556
Ni3 Dy5 Dy2 52.50(6) 169_556 98_556
Sn9 Dy5 Dy2 160.80(4) 74 98_556
Sn9 Dy5 Dy2 102.41(3) 169_556 98_556
Sn1 Dy5 Dy2 118.91(3) 130 .
Sn1 Dy5 Dy2 118.91(3) 150 .
Sn1 Dy5 Dy2 55.707(19) 56 .
Sn1 Dy5 Dy2 55.707(19) 35 .
Ni3 Dy5 Dy2 52.50(6) 74 .
Ni3 Dy5 Dy2 149.30(6) 169_556 .
Sn9 Dy5 Dy2 102.40(3) 74 .
Sn9 Dy5 Dy2 160.80(4) 169_556 .
Dy2 Dy5 Dy2 96.79(3) 98_556 .
Sn1 Dy5 Dy6 131.07(3) 130 145
Sn1 Dy5 Dy6 53.09(2) 150 145
Sn1 Dy5 Dy6 53.09(2) 56 145
Sn1 Dy5 Dy6 131.07(3) 35 145
Ni3 Dy5 Dy6 84.92(3) 74 145
Ni3 Dy5 Dy6 84.92(3) 169_556 145
Sn9 Dy5 Dy6 65.87(3) 74 145
Sn9 Dy5 Dy6 65.87(3) 169_556 145
Dy2 Dy5 Dy6 108.12(2) 98_556 145
Dy2 Dy5 Dy6 108.12(2) . 145
Sn1 Dy5 Dy6 53.09(2) 130 125
Sn1 Dy5 Dy6 131.07(3) 150 125
Sn1 Dy5 Dy6 131.07(3) 56 125
Sn1 Dy5 Dy6 53.09(2) 35 125
Ni3 Dy5 Dy6 84.92(3) 74 125
Ni3 Dy5 Dy6 84.92(3) 169_556 125
Sn9 Dy5 Dy6 65.87(3) 74 125
Sn9 Dy5 Dy6 65.87(3) 169_556 125
Dy2 Dy5 Dy6 108.12(2) 98_556 125
Dy2 Dy5 Dy6 108.12(2) . 125
Dy6 Dy5 Dy6 124.15(7) 145 125
Ni7 Dy6 Sn1 100.83(4) . 6
Ni7 Dy6 Sn1 100.83(4) . 5
Sn1 Dy6 Sn1 158.35(9) 6 5
Ni7 Dy6 Sn1 100.83(4) . 104
Sn1 Dy6 Sn1 87.978(16) 6 104
Sn1 Dy6 Sn1 87.978(16) 5 104
Ni7 Dy6 Sn1 100.83(4) . 103
Sn1 Dy6 Sn1 87.978(16) 6 103
Sn1 Dy6 Sn1 87.978(16) 5 103
Sn1 Dy6 Sn1 158.35(9) 104 103
Ni7 Dy6 Dy5 72.93(4) . 179_545
Sn1 Dy6 Dy5 135.977(11) 6 179_545
Sn1 Dy6 Dy5 52.500(12) 5 179_545
Sn1 Dy6 Dy5 52.500(12) 104 179_545
Sn1 Dy6 Dy5 135.977(11) 103 179_545
Ni7 Dy6 Dy5 72.93(4) . 51
Sn1 Dy6 Dy5 135.977(11) 6 51
Sn1 Dy6 Dy5 52.500(12) 5 51
Sn1 Dy6 Dy5 135.977(11) 104 51
Sn1 Dy6 Dy5 52.500(12) 103 51
Dy5 Dy6 Dy5 85.05(2) 179_545 51
Ni7 Dy6 Dy5 72.93(4) . 177
Sn1 Dy6 Dy5 52.500(12) 6 177
Sn1 Dy6 Dy5 135.977(11) 5 177
Sn1 Dy6 Dy5 135.977(11) 104 177
Sn1 Dy6 Dy5 52.500(12) 103 177
Dy5 Dy6 Dy5 145.85(7) 179_545 177
Dy5 Dy6 Dy5 85.05(2) 51 177
Ni7 Dy6 Dy5 72.93(4) . 145
Sn1 Dy6 Dy5 52.500(12) 6 145
Sn1 Dy6 Dy5 135.977(11) 5 145
Sn1 Dy6 Dy5 52.500(12) 104 145
Sn1 Dy6 Dy5 135.977(11) 103 145
Dy5 Dy6 Dy5 85.05(2) 179_545 145
Dy5 Dy6 Dy5 145.85(7) 51 145
Dy5 Dy6 Dy5 85.05(2) 177 145
Ni4 Dy7 Ni4 109.471(1) . 28
Ni4 Dy7 Ni4 109.5 . 51
Ni4 Dy7 Ni4 109.5 28 51
Ni4 Dy7 Ni4 109.471(1) . 74
Ni4 Dy7 Ni4 109.5 28 74
Ni4 Dy7 Ni4 109.5 51 74
Ni4 Dy7 Sn5 125.3 . .
Ni4 Dy7 Sn5 54.7 28 .
Ni4 Dy7 Sn5 54.7 51 .
Ni4 Dy7 Sn5 125.3 74 .
Ni4 Dy7 Sn5 125.3 . 5
Ni4 Dy7 Sn5 125.3 28 5
Ni4 Dy7 Sn5 54.7 51 5
Ni4 Dy7 Sn5 54.7 74 5
Sn5 Dy7 Sn5 90.0 . 5
Ni4 Dy7 Sn5 54.7 . 79
Ni4 Dy7 Sn5 54.7 28 79
Ni4 Dy7 Sn5 125.3 51 79
Ni4 Dy7 Sn5 125.3 74 79
Sn5 Dy7 Sn5 90.0 . 79
Sn5 Dy7 Sn5 180.0 5 79
Ni4 Dy7 Sn5 125.3 . 9
Ni4 Dy7 Sn5 54.7 28 9
Ni4 Dy7 Sn5 125.3 51 9
Ni4 Dy7 Sn5 54.7 74 9
Sn5 Dy7 Sn5 90.0 . 9
Sn5 Dy7 Sn5 90.0 5 9
Sn5 Dy7 Sn5 90.0 79 9
Ni4 Dy7 Sn5 54.7 . 35
Ni4 Dy7 Sn5 125.3 28 35
Ni4 Dy7 Sn5 54.7 51 35
Ni4 Dy7 Sn5 125.3 74 35
Sn5 Dy7 Sn5 90.0 . 35
Sn5 Dy7 Sn5 90.0 5 35
Sn5 Dy7 Sn5 90.0 79 35
Sn5 Dy7 Sn5 180.0 9 35
Ni4 Dy7 Sn5 54.7 . 51
Ni4 Dy7 Sn5 125.3 28 51
Ni4 Dy7 Sn5 125.3 51 51
Ni4 Dy7 Sn5 54.7 74 51
Sn5 Dy7 Sn5 180.0 . 51
Sn5 Dy7 Sn5 90.0 5 51
Sn5 Dy7 Sn5 90.0 79 51
Sn5 Dy7 Sn5 90.0 9 51
Sn5 Dy7 Sn5 90.0 35 51
Ni4 Dy7 Ni1 153.76(3) . 9
Ni4 Dy7 Ni1 84.807(18) 28 9
Ni4 Dy7 Ni1 44.28(3) 51 9
Ni4 Dy7 Ni1 84.807(18) 74 9
Sn5 Dy7 Ni1 45.704(5) . 9
Sn5 Dy7 Ni1 45.704(5) 5 9
Sn5 Dy7 Ni1 134.296(5) 79 9
Sn5 Dy7 Ni1 80.98(3) 9 9
Sn5 Dy7 Ni1 99.02(3) 35 9
Sn5 Dy7 Ni1 134.296(5) 51 9
Ni4 Dy7 Ni1 153.76(3) . 5
Ni4 Dy7 Ni1 44.28(3) 28 5
Ni4 Dy7 Ni1 84.807(18) 51 5
Ni4 Dy7 Ni1 84.807(18) 74 5
Sn5 Dy7 Ni1 45.704(5) . 5
Sn5 Dy7 Ni1 80.98(3) 5 5
Sn5 Dy7 Ni1 99.02(3) 79 5
Sn5 Dy7 Ni1 45.704(5) 9 5
Sn5 Dy7 Ni1 134.296(5) 35 5
Sn5 Dy7 Ni1 134.296(5) 51 5
Ni1 Dy7 Ni1 45.03(5) 9 5
Dy8 Dy8 Dy8 60.0 105 101
Dy8 Dy8 Dy8 90.0 105 9
Dy8 Dy8 Dy8 60.0 101 9
Dy8 Dy8 Dy8 60.0 105 5
Dy8 Dy8 Dy8 90.0 101 5
Dy8 Dy8 Dy8 60.0 9 5
Dy8 Dy8 Dy8 45.0 105 97
Dy8 Dy8 Dy8 45.0 101 97
Dy8 Dy8 Dy8 45.0 9 97
Dy8 Dy8 Dy8 45.0 5 97
Dy8 Dy8 Ni6 82.3(2) 105 4
Dy8 Dy8 Ni6 82.3(2) 101 4
Dy8 Dy8 Ni6 139.67(17) 9 4
Dy8 Dy8 Ni6 139.67(17) 5 4
Dy8 Dy8 Ni6 116.4(3) 97 4
Dy8 Dy8 Ni6 139.67(17) 105 99
Dy8 Dy8 Ni6 82.3(2) 101 99
Dy8 Dy8 Ni6 82.3(2) 9 99
Dy8 Dy8 Ni6 139.67(17) 5 99
Dy8 Dy8 Ni6 116.4(3) 97 99
Ni6 Dy8 Ni6 78.6(2) 4 99
Dy8 Dy8 Ni6 82.3(2) 105 98
Dy8 Dy8 Ni6 139.67(17) 101 98
Dy8 Dy8 Ni6 139.67(17) 9 98
Dy8 Dy8 Ni6 82.3(2) 5 98
Dy8 Dy8 Ni6 116.4(3) 97 98
Ni6 Dy8 Ni6 78.6(2) 4 98
Ni6 Dy8 Ni6 127.2(5) 99 98
Dy8 Dy8 Ni6 139.67(17) 105 .
Dy8 Dy8 Ni6 139.67(17) 101 .
Dy8 Dy8 Ni6 82.3(2) 9 .
Dy8 Dy8 Ni6 82.3(2) 5 .
Dy8 Dy8 Ni6 116.4(3) 97 .
Ni6 Dy8 Ni6 127.2(5) 4 .
Ni6 Dy8 Ni6 78.6(2) 99 .
Ni6 Dy8 Ni6 78.6(2) 98 .
Dy8 Dy8 Sn7 135.0 105 .
Dy8 Dy8 Sn7 135.0 101 .
Dy8 Dy8 Sn7 135.0 9 .
Dy8 Dy8 Sn7 135.0 5 .
Dy8 Dy8 Sn7 180.0 97 .
Ni6 Dy8 Sn7 63.6(3) 4 .
Ni6 Dy8 Sn7 63.6(3) 99 .
Ni6 Dy8 Sn7 63.6(3) 98 .
Ni6 Dy8 Sn7 63.6(3) . .
Dy8 Dy8 Ni2 170.89(18) 105 9
Dy8 Dy8 Ni2 121.24(15) 101 9
Dy8 Dy8 Ni2 83.7(2) 9 9
Dy8 Dy8 Ni2 111.00(18) 5 9
Dy8 Dy8 Ni2 128.3(2) 97 9
Ni6 Dy8 Ni2 106.7(4) 4 9
Ni6 Dy8 Ni2 45.9(2) 99 9
Ni6 Dy8 Ni2 98.3(4) 98 9
Ni6 Dy8 Ni2 32.94(18) . 9
Sn7 Dy8 Ni2 51.7(2) . 9
Dy8 Dy8 Ni2 170.89(18) 105 106
Dy8 Dy8 Ni2 111.00(17) 101 106
Dy8 Dy8 Ni2 83.7(2) 9 106
Dy8 Dy8 Ni2 121.24(15) 5 106
Dy8 Dy8 Ni2 128.3(2) 97 106
Ni6 Dy8 Ni2 98.3(4) 4 106
Ni6 Dy8 Ni2 32.94(18) 99 106
Ni6 Dy8 Ni2 106.7(4) 98 106
Ni6 Dy8 Ni2 45.9(2) . 106
Sn7 Dy8 Ni2 51.7(2) . 106
Ni2 Dy8 Ni2 13.0(3) 9 106
Ni3 Sn1 Sn2 115.45(9) 74 .
Ni3 Sn1 Dy5 68.83(4) 74 151_455
Sn2 Sn1 Dy5 123.72(2) . 151_455
Ni3 Sn1 Dy5 68.83(4) 74 35
Sn2 Sn1 Dy5 123.72(2) . 35
Dy5 Sn1 Dy5 110.30(5) 151_455 35
Ni3 Sn1 Dy6 112.75(9) 74 9
Sn2 Sn1 Dy6 131.79(5) . 9
Dy5 Sn1 Dy6 74.41(3) 151_455 9
Dy5 Sn1 Dy6 74.41(3) 35 9
Ni3 Sn1 Dy4 134.17(3) 74 23
Sn2 Sn1 Dy4 64.48(2) . 23
Dy5 Sn1 Dy4 74.905(19) 151_455 23
Dy5 Sn1 Dy4 153.18(4) 35 23
Dy6 Sn1 Dy4 82.22(4) 9 23
Ni3 Sn1 Dy4 134.17(3) 74 9
Sn2 Sn1 Dy4 64.48(2) . 9
Dy5 Sn1 Dy4 153.18(4) 151_455 9
Dy5 Sn1 Dy4 74.905(19) 35 9
Dy6 Sn1 Dy4 82.22(4) 9 9
Dy4 Sn1 Dy4 89.24(3) 23 9
Ni3 Sn1 Dy2 63.78(7) 74 56
Sn2 Sn1 Dy2 63.47(2) . 56
Dy5 Sn1 Dy2 72.39(2) 151_455 56
Dy5 Sn1 Dy2 127.44(3) 35 56
Dy6 Sn1 Dy2 145.190(19) 9 56
Dy4 Sn1 Dy2 79.38(2) 23 56
Dy4 Sn1 Dy2 126.51(3) 9 56
Ni3 Sn1 Dy2 63.78(7) 74 35
Sn2 Sn1 Dy2 63.47(2) . 35
Dy5 Sn1 Dy2 127.44(3) 151_455 35
Dy5 Sn1 Dy2 72.39(2) 35 35
Dy6 Sn1 Dy2 145.190(19) 9 35
Dy4 Sn1 Dy2 126.51(3) 23 35
Dy4 Sn1 Dy2 79.38(2) 9 35
Dy2 Sn1 Dy2 67.38(3) 56 35
Ni1 Sn2 Sn1 126.61(6) . .
Ni1 Sn2 Dy1 118.19(6) . .
Sn1 Sn2 Dy1 115.20(4) . .
Ni1 Sn2 Sn6 54.74(5) . .
Sn1 Sn2 Sn6 178.64(5) . .
Dy1 Sn2 Sn6 63.44(4) . .
Ni1 Sn2 Dy4 136.669(17) . 23
Sn1 Sn2 Dy4 61.51(2) . 23
Dy1 Sn2 Dy4 72.77(2) . 23
Sn6 Sn2 Dy4 117.63(3) . 23
Ni1 Sn2 Dy4 136.669(17) . 9
Sn1 Sn2 Dy4 61.51(2) . 9
Dy1 Sn2 Dy4 72.77(2) . 9
Sn6 Sn2 Dy4 117.63(3) . 9
Dy4 Sn2 Dy4 86.33(3) 23 9
Ni1 Sn2 Dy2 72.93(4) . 56
Sn1 Sn2 Dy2 63.23(3) . 56
Dy1 Sn2 Dy2 145.651(16) . 56
Sn6 Sn2 Dy2 117.84(4) . 56
Dy4 Sn2 Dy2 78.05(2) 23 56
Dy4 Sn2 Dy2 123.39(3) 9 56
Ni1 Sn2 Dy2 72.93(4) . 35
Sn1 Sn2 Dy2 63.23(3) . 35
Dy1 Sn2 Dy2 145.651(16) . 35
Sn6 Sn2 Dy2 117.84(4) . 35
Dy4 Sn2 Dy2 123.39(3) 23 35
Dy4 Sn2 Dy2 78.05(2) 9 35
Dy2 Sn2 Dy2 67.22(3) 56 35
Ni1 Sn2 Dy3 68.00(3) . 5
Sn1 Sn2 Dy3 119.080(19) . 5
Dy1 Sn2 Dy3 83.60(2) . 5
Sn6 Sn2 Dy3 61.092(19) . 5
Dy4 Sn2 Dy3 72.337(18) 23 5
Dy4 Sn2 Dy3 152.07(3) 9 5
Dy2 Sn2 Dy3 70.415(18) 56 5
Dy2 Sn2 Dy3 128.70(3) 35 5
Ni1 Sn2 Dy3 68.00(3) . 9
Sn1 Sn2 Dy3 119.080(19) . 9
Dy1 Sn2 Dy3 83.60(2) . 9
Sn6 Sn2 Dy3 61.092(19) . 9
Dy4 Sn2 Dy3 152.07(3) 23 9
Dy4 Sn2 Dy3 72.337(18) 9 9
Dy2 Sn2 Dy3 128.70(3) 56 9
Dy2 Sn2 Dy3 70.415(18) 35 9
Dy3 Sn2 Dy3 120.35(4) 5 9
Dy2 Sn3 Dy2 131.25(5) 98_556 .
Dy2 Sn3 Dy4 79.940(18) 98_556 39
Dy2 Sn3 Dy4 79.940(18) . 39
Dy2 Sn3 Dy4 79.940(18) 98_556 51
Dy2 Sn3 Dy4 79.940(18) . 51
Dy4 Sn3 Dy4 129.92(5) 39 51
Dy2 Sn3 Dy3 70.816(13) 98_556 148
Dy2 Sn3 Dy3 139.002(14) . 148
Dy4 Sn3 Dy3 140.977(13) 39 148
Dy4 Sn3 Dy3 70.129(13) 51 148
Dy2 Sn3 Dy3 70.816(13) 98_556 123
Dy2 Sn3 Dy3 139.002(14) . 123
Dy4 Sn3 Dy3 70.129(13) 39 123
Dy4 Sn3 Dy3 140.977(13) 51 123
Dy3 Sn3 Dy3 76.10(3) 148 123
Dy2 Sn3 Dy3 139.002(14) 98_556 51
Dy2 Sn3 Dy3 70.816(13) . 51
Dy4 Sn3 Dy3 140.977(13) 39 51
Dy4 Sn3 Dy3 70.129(13) 51 51
Dy3 Sn3 Dy3 72.98(3) 148 51
Dy3 Sn3 Dy3 117.84(4) 123 51
Dy2 Sn3 Dy3 139.002(14) 98_556 28
Dy2 Sn3 Dy3 70.816(13) . 28
Dy4 Sn3 Dy3 70.129(13) 39 28
Dy4 Sn3 Dy3 140.977(13) 51 28
Dy3 Sn3 Dy3 117.84(4) 148 28
Dy3 Sn3 Dy3 72.98(3) 123 28
Dy3 Sn3 Dy3 76.10(3) 51 28
Ni2 Sn4 Ni2 14.3(3) . 98
Ni2 Sn4 Dy3 131.78(16) . .
Ni2 Sn4 Dy3 146.06(16) 98 .
Ni2 Sn4 Dy3 146.06(16) . 98
Ni2 Sn4 Dy3 131.78(16) 98 98
Dy3 Sn4 Dy3 82.15(4) . 98
Ni2 Sn4 Dy1 67.06(12) . 108
Ni2 Sn4 Dy1 56.56(11) 98 108
Dy3 Sn4 Dy1 141.60(2) . 108
Dy3 Sn4 Dy1 86.046(18) 98 108
Ni2 Sn4 Dy1 67.06(12) . 103
Ni2 Sn4 Dy1 56.56(11) 98 103
Dy3 Sn4 Dy1 141.60(2) . 103
Dy3 Sn4 Dy1 86.046(18) 98 103
Dy1 Sn4 Dy1 73.06(3) 108 103
Ni2 Sn4 Dy1 56.56(11) . 5
Ni2 Sn4 Dy1 67.06(12) 98 5
Dy3 Sn4 Dy1 86.045(18) . 5
Dy3 Sn4 Dy1 141.60(2) 98 5
Dy1 Sn4 Dy1 123.41(5) 108 5
Dy1 Sn4 Dy1 80.90(3) 103 5
Ni2 Sn4 Dy1 56.56(11) . 9
Ni2 Sn4 Dy1 67.06(12) 98 9
Dy3 Sn4 Dy1 86.045(18) . 9
Dy3 Sn4 Dy1 141.60(2) 98 9
Dy1 Sn4 Dy1 80.90(3) 108 9
Dy1 Sn4 Dy1 123.41(5) 103 9
Dy1 Sn4 Dy1 73.06(3) 5 9
Ni2 Sn4 Dy4 113.96(2) . 13
Ni2 Sn4 Dy4 113.96(2) 98 13
Dy3 Sn4 Dy4 72.03(2) . 13
Dy3 Sn4 Dy4 72.03(2) 98 13
Dy1 Sn4 Dy4 69.566(15) 108 13
Dy1 Sn4 Dy4 137.487(13) 103 13
Dy1 Sn4 Dy4 137.487(13) 5 13
Dy1 Sn4 Dy4 69.566(15) 9 13
Ni2 Sn4 Dy4 113.96(2) . .
Ni2 Sn4 Dy4 113.96(2) 98 .
Dy3 Sn4 Dy4 72.03(2) . .
Dy3 Sn4 Dy4 72.03(2) 98 .
Dy1 Sn4 Dy4 137.487(13) 108 .
Dy1 Sn4 Dy4 69.565(15) 103 .
Dy1 Sn4 Dy4 69.565(15) 5 .
Dy1 Sn4 Dy4 137.487(13) 9 .
Dy4 Sn4 Dy4 131.69(5) 13 .
Ni1 Sn5 Ni1 61.28(8) 84 79
Ni1 Sn5 Ni1 144.56(9) 84 9
Ni1 Sn5 Ni1 107.17(8) 79 9
Ni1 Sn5 Ni1 107.17(8) 84 5
Ni1 Sn5 Ni1 144.56(9) 79 5
Ni1 Sn5 Ni1 61.28(8) 9 5
Ni1 Sn5 Ni4 53.59(4) 84 28
Ni1 Sn5 Ni4 106.04(8) 79 28
Ni1 Sn5 Ni4 106.04(8) 9 28
Ni1 Sn5 Ni4 53.59(4) 5 28
Ni1 Sn5 Ni4 106.04(8) 84 51
Ni1 Sn5 Ni4 53.59(4) 79 51
Ni1 Sn5 Ni4 53.59(4) 9 51
Ni1 Sn5 Ni4 106.04(8) 5 51
Ni4 Sn5 Ni4 117.2(2) 28 51
Ni1 Sn5 Dy3 70.78(4) 84 74
Ni1 Sn5 Dy3 70.78(4) 79 74
Ni1 Sn5 Dy3 140.61(5) 9 74
Ni1 Sn5 Dy3 140.61(5) 5 74
Ni4 Sn5 Dy3 112.33(7) 28 74
Ni4 Sn5 Dy3 112.33(7) 51 74
Ni1 Sn5 Dy3 140.61(5) 84 .
Ni1 Sn5 Dy3 140.61(5) 79 .
Ni1 Sn5 Dy3 70.78(4) 9 .
Ni1 Sn5 Dy3 70.78(4) 5 .
Ni4 Sn5 Dy3 112.33(7) 28 .
Ni4 Sn5 Dy3 112.33(7) 51 .
Dy3 Sn5 Dy3 86.44(4) 74 .
Ni1 Sn5 Dy7 72.28(5) 84 .
Ni1 Sn5 Dy7 72.28(5) 79 .
Ni1 Sn5 Dy7 72.28(5) 9 .
Ni1 Sn5 Dy7 72.28(5) 5 .
Ni4 Sn5 Dy7 58.58(10) 28 .
Ni4 Sn5 Dy7 58.58(10) 51 .
Dy3 Sn5 Dy7 136.78(2) 74 .
Dy3 Sn5 Dy7 136.78(2) . .
Ni1 Sn5 Dy2 70.75(4) 84 51
Ni1 Sn5 Dy2 126.23(4) 79 51
Ni1 Sn5 Dy2 126.23(4) 9 51
Ni1 Sn5 Dy2 70.75(4) 5 51
Ni4 Sn5 Dy2 56.83(10) 28 51
Ni4 Sn5 Dy2 173.99(11) 51 51
Dy3 Sn5 Dy2 71.78(2) 74 51
Dy3 Sn5 Dy2 71.78(2) . 51
Dy7 Sn5 Dy2 115.41(2) . 51
Ni1 Sn5 Dy2 126.23(4) 84 28
Ni1 Sn5 Dy2 70.75(4) 79 28
Ni1 Sn5 Dy2 70.75(4) 9 28
Ni1 Sn5 Dy2 126.23(4) 5 28
Ni4 Sn5 Dy2 173.99(11) 28 28
Ni4 Sn5 Dy2 56.83(10) 51 28
Dy3 Sn5 Dy2 71.78(2) 74 28
Dy3 Sn5 Dy2 71.78(2) . 28
Dy7 Sn5 Dy2 115.41(2) . 28
Dy2 Sn5 Dy2 129.17(5) 51 28
Ni1 Sn6 Ni1 58.56(7) 9 5
Ni1 Sn6 Ni1 58.56(7) 9 .
Ni1 Sn6 Ni1 58.56(7) 5 .
Ni1 Sn6 Sn2 101.52(4) 9 .
Ni1 Sn6 Sn2 101.52(4) 5 .
Ni1 Sn6 Sn2 49.96(5) . .
Ni1 Sn6 Sn2 49.97(5) 9 9
Ni1 Sn6 Sn2 101.52(4) 5 9
Ni1 Sn6 Sn2 101.52(4) . 9
Sn2 Sn6 Sn2 119.042(11) . 9
Ni1 Sn6 Sn2 101.52(4) 9 5
Ni1 Sn6 Sn2 49.97(5) 5 5
Ni1 Sn6 Sn2 101.52(4) . 5
Sn2 Sn6 Sn2 119.042(11) . 5
Sn2 Sn6 Sn2 119.042(11) 9 5
Ni1 Sn6 Dy3 65.52(3) 9 .
Ni1 Sn6 Dy3 65.52(3) 5 .
Ni1 Sn6 Dy3 114.91(6) . .
Sn2 Sn6 Dy3 164.87(6) . .
Sn2 Sn6 Dy3 59.536(5) 9 .
Sn2 Sn6 Dy3 59.536(5) 5 .
Ni1 Sn6 Dy3 65.52(2) 9 5
Ni1 Sn6 Dy3 114.91(6) 5 5
Ni1 Sn6 Dy3 65.52(2) . 5
Sn2 Sn6 Dy3 59.536(5) . 5
Sn2 Sn6 Dy3 59.536(5) 9 5
Sn2 Sn6 Dy3 164.88(6) 5 5
Dy3 Sn6 Dy3 117.346(17) . 5
Ni1 Sn6 Dy3 114.91(6) 9 9
Ni1 Sn6 Dy3 65.52(2) 5 9
Ni1 Sn6 Dy3 65.52(2) . 9
Sn2 Sn6 Dy3 59.536(5) . 9
Sn2 Sn6 Dy3 164.88(6) 9 9
Sn2 Sn6 Dy3 59.536(5) 5 9
Dy3 Sn6 Dy3 117.346(17) . 9
Dy3 Sn6 Dy3 117.346(17) 5 9
Ni1 Sn6 Dy1 144.424(14) 9 .
Ni1 Sn6 Dy1 144.424(14) 5 .
Ni1 Sn6 Dy1 105.55(4) . .
Sn2 Sn6 Dy1 55.59(2) . .
Sn2 Sn6 Dy1 113.30(3) 9 .
Sn2 Sn6 Dy1 113.30(3) 5 .
Dy3 Sn6 Dy1 139.54(5) . .
Dy3 Sn6 Dy1 78.961(19) 5 .
Dy3 Sn6 Dy1 78.961(19) 9 .
Ni1 Sn6 Dy1 144.424(14) 9 5
Ni1 Sn6 Dy1 105.55(4) 5 5
Ni1 Sn6 Dy1 144.424(14) . 5
Sn2 Sn6 Dy1 113.31(3) . 5
Sn2 Sn6 Dy1 113.30(3) 9 5
Sn2 Sn6 Dy1 55.59(2) 5 5
Dy3 Sn6 Dy1 78.961(19) . 5
Dy3 Sn6 Dy1 139.54(5) 5 5
Dy3 Sn6 Dy1 78.961(19) 9 5
Dy1 Sn6 Dy1 67.76(4) . 5
Ni1 Sn6 Dy1 105.55(4) 9 9
Ni1 Sn6 Dy1 144.424(14) 5 9
Ni1 Sn6 Dy1 144.424(14) . 9
Sn2 Sn6 Dy1 113.31(3) . 9
Sn2 Sn6 Dy1 55.59(2) 9 9
Sn2 Sn6 Dy1 113.30(3) 5 9
Dy3 Sn6 Dy1 78.961(19) . 9
Dy3 Sn6 Dy1 78.961(19) 5 9
Dy3 Sn6 Dy1 139.54(5) 9 9
Dy1 Sn6 Dy1 67.76(4) . 9
Dy1 Sn6 Dy1 67.76(4) 5 9
Ni2 Sn7 Ni2 68.1(4) 11 4
Ni2 Sn7 Ni2 15.6(3) 11 108
Ni2 Sn7 Ni2 82.94(12) 4 108
Ni2 Sn7 Ni2 82.94(12) 11 99
Ni2 Sn7 Ni2 15.6(3) 4 99
Ni2 Sn7 Ni2 97.4(3) 108 99
Ni2 Sn7 Ni2 139.0(4) 11 9
Ni2 Sn7 Ni2 97.4(3) 4 9
Ni2 Sn7 Ni2 135.9(4) 108 9
Ni2 Sn7 Ni2 82.94(12) 99 9
Ni2 Sn7 Ni2 82.94(12) 11 98
Ni2 Sn7 Ni2 135.9(4) 4 98
Ni2 Sn7 Ni2 68.1(4) 108 98
Ni2 Sn7 Ni2 139.0(4) 99 98
Ni2 Sn7 Ni2 82.94(12) 9 98
Ni2 Sn7 Ni2 135.9(4) 11 106
Ni2 Sn7 Ni2 82.94(12) 4 106
Ni2 Sn7 Ni2 139.0(4) 108 106
Ni2 Sn7 Ni2 68.1(4) 99 106
Ni2 Sn7 Ni2 15.6(3) 9 106
Ni2 Sn7 Ni2 97.4(3) 98 106
Ni2 Sn7 Ni2 97.4(3) 11 .
Ni2 Sn7 Ni2 139.0(4) 4 .
Ni2 Sn7 Ni2 82.94(12) 108 .
Ni2 Sn7 Ni2 135.9(4) 99 .
Ni2 Sn7 Ni2 68.1(4) 9 .
Ni2 Sn7 Ni2 15.6(3) 98 .
Ni2 Sn7 Ni2 82.95(12) 106 .
Ni2 Sn7 Dy8 69.48(18) 11 .
Ni2 Sn7 Dy8 69.48(18) 4 .
Ni2 Sn7 Dy8 69.48(18) 108 .
Ni2 Sn7 Dy8 69.48(18) 99 .
Ni2 Sn7 Dy8 69.48(18) 9 .
Ni2 Sn7 Dy8 69.48(18) 98 .
Ni2 Sn7 Dy8 69.48(18) 106 .
Ni2 Sn7 Dy8 69.48(18) . .
Ni2 Sn7 Ni6 35.63(17) 11 4
Ni2 Sn7 Ni6 35.63(17) 4 4
Ni2 Sn7 Ni6 48.81(16) 108 4
Ni2 Sn7 Ni6 48.81(16) 99 4
Ni2 Sn7 Ni6 113.4(3) 9 4
Ni2 Sn7 Ni6 104.1(2) 98 4
Ni2 Sn7 Ni6 104.1(2) 106 4
Ni2 Sn7 Ni6 113.4(3) . 4
Dy8 Sn7 Ni6 53.71(18) . 4
Ni2 Sn7 Ni6 48.81(16) 11 98
Ni2 Sn7 Ni6 104.1(2) 4 98
Ni2 Sn7 Ni6 35.63(17) 108 98
Ni2 Sn7 Ni6 113.4(3) 99 98
Ni2 Sn7 Ni6 104.1(2) 9 98
Ni2 Sn7 Ni6 35.63(17) 98 98
Ni2 Sn7 Ni6 113.4(3) 106 98
Ni2 Sn7 Ni6 48.81(16) . 98
Dy8 Sn7 Ni6 53.71(18) . 98
Ni6 Sn7 Ni6 69.49(18) 4 98
Ni2 Sn7 Ni6 104.1(2) 11 99
Ni2 Sn7 Ni6 48.81(16) 4 99
Ni2 Sn7 Ni6 113.4(3) 108 99
Ni2 Sn7 Ni6 35.63(17) 99 99
Ni2 Sn7 Ni6 48.81(16) 9 99
Ni2 Sn7 Ni6 113.4(3) 98 99
Ni2 Sn7 Ni6 35.63(17) 106 99
Ni2 Sn7 Ni6 104.1(2) . 99
Dy8 Sn7 Ni6 53.71(18) . 99
Ni6 Sn7 Ni6 69.49(18) 4 99
Ni6 Sn7 Ni6 107.4(4) 98 99
Sn8 Sn7A Ni2 120.0(7) . 11
Sn8 Sn7A Ni2 120.0(7) . 4
Ni2 Sn7A Ni2 62.3(6) 11 4
Sn8 Sn7A Ni2 120.0(7) . 108
Ni2 Sn7A Ni2 14.4(3) 11 108
Ni2 Sn7A Ni2 75.5(6) 4 108
Sn8 Sn7A Ni2 120.0(7) . 99
Ni2 Sn7A Ni2 75.5(6) 11 99
Ni2 Sn7A Ni2 14.4(3) 4 99
Ni2 Sn7A Ni2 88.0(8) 108 99
Sn8 Sn7A Ni2 120.0(7) . 9
Ni2 Sn7A Ni2 120.0(14) 11 9
Ni2 Sn7A Ni2 88.0(8) 4 9
Ni2 Sn7A Ni2 117.9(13) 108 9
Ni2 Sn7A Ni2 75.5(6) 99 9
Sn8 Sn7A Ni2 120.0(7) . 106
Ni2 Sn7A Ni2 117.9(13) 11 106
Ni2 Sn7A Ni2 75.5(6) 4 106
Ni2 Sn7A Ni2 120.0(14) 108 106
Ni2 Sn7A Ni2 62.3(6) 99 106
Ni2 Sn7A Ni2 14.4(3) 9 106
Sn8 Sn7A Ni2 120.0(7) . 98
Ni2 Sn7A Ni2 75.5(6) 11 98
Ni2 Sn7A Ni2 117.9(13) 4 98
Ni2 Sn7A Ni2 62.3(6) 108 98
Ni2 Sn7A Ni2 120.0(14) 99 98
Ni2 Sn7A Ni2 75.5(6) 9 98
Ni2 Sn7A Ni2 88.0(8) 106 98
Sn8 Sn7A Ni2 120.0(7) . .
Ni2 Sn7A Ni2 88.0(8) 11 .
Ni2 Sn7A Ni2 120.0(14) 4 .
Ni2 Sn7A Ni2 75.5(6) 108 .
Ni2 Sn7A Ni2 117.9(13) 99 .
Ni2 Sn7A Ni2 62.3(6) 9 .
Ni2 Sn7A Ni2 75.5(6) 106 .
Ni2 Sn7A Ni2 14.4(3) 98 .
Sn8 Sn7A Dy1 73.5(7) . 5
Ni2 Sn7A Dy1 143.9(5) 11 5
Ni2 Sn7A Dy1 143.9(5) 4 5
Ni2 Sn7A Dy1 129.6(4) 108 5
Ni2 Sn7A Dy1 129.6(4) 99 5
Ni2 Sn7A Dy1 58.38(14) 9 5
Ni2 Sn7A Dy1 69.24(18) 106 5
Ni2 Sn7A Dy1 69.24(18) 98 5
Ni2 Sn7A Dy1 58.39(14) . 5
Sn8 Sn7A Dy1 73.5(7) . 6
Ni2 Sn7A Dy1 58.38(14) 11 6
Ni2 Sn7A Dy1 58.38(14) 4 6
Ni2 Sn7A Dy1 69.24(18) 108 6
Ni2 Sn7A Dy1 69.24(18) 99 6
Ni2 Sn7A Dy1 143.9(5) 9 6
Ni2 Sn7A Dy1 129.6(4) 106 6
Ni2 Sn7A Dy1 129.6(4) 98 6
Ni2 Sn7A Dy1 143.9(5) . 6
Dy1 Sn7A Dy1 147.1(14) 5 6
Sn8 Sn7A Dy1 73.5(7) . 103
Ni2 Sn7A Dy1 69.24(18) 11 103
Ni2 Sn7A Dy1 129.6(4) 4 103
Ni2 Sn7A Dy1 58.38(14) 108 103
Ni2 Sn7A Dy1 143.9(5) 99 103
Ni2 Sn7A Dy1 129.6(4) 9 103
Ni2 Sn7A Dy1 143.9(5) 106 103
Ni2 Sn7A Dy1 58.38(14) 98 103
Ni2 Sn7A Dy1 69.24(18) . 103
Dy1 Sn7A Dy1 85.4(4) 5 103
Dy1 Sn7A Dy1 85.4(4) 6 103
Sn7A Sn8 Sn7 0.0 . .
Sn7A Sn8 Dy4 109.28(4) . .
Sn7 Sn8 Dy4 109.28(4) . .
Sn7A Sn8 Dy4 109.28(4) . 115
Sn7 Sn8 Dy4 109.28(4) . 115
Dy4 Sn8 Dy4 83.74(2) . 115
Sn7A Sn8 Dy4 109.28(4) . 17
Sn7 Sn8 Dy4 109.28(4) . 17
Dy4 Sn8 Dy4 83.74(2) . 17
Dy4 Sn8 Dy4 141.44(8) 115 17
Sn7A Sn8 Dy4 109.28(4) . 99
Sn7 Sn8 Dy4 109.28(4) . 99
Dy4 Sn8 Dy4 141.44(8) . 99
Dy4 Sn8 Dy4 83.74(2) 115 99
Dy4 Sn8 Dy4 83.74(2) 17 99
Sn7A Sn8 Dy1 57.03(3) . 6
Sn7 Sn8 Dy1 57.03(3) . 6
Dy4 Sn8 Dy1 137.70(2) . 6
Dy4 Sn8 Dy1 137.70(2) 115 6
Dy4 Sn8 Dy1 67.647(14) 17 6
Dy4 Sn8 Dy1 67.647(14) 99 6
Sn7A Sn8 Dy1 57.03(3) . 5
Sn7 Sn8 Dy1 57.03(3) . 5
Dy4 Sn8 Dy1 67.647(14) . 5
Dy4 Sn8 Dy1 67.647(14) 115 5
Dy4 Sn8 Dy1 137.70(2) 17 5
Dy4 Sn8 Dy1 137.70(2) 99 5
Dy1 Sn8 Dy1 114.07(7) 6 5
Sn7A Sn8 Dy1 57.03(3) . 103
Sn7 Sn8 Dy1 57.03(3) . 103
Dy4 Sn8 Dy1 67.647(14) . 103
Dy4 Sn8 Dy1 137.70(2) 115 103
Dy4 Sn8 Dy1 67.647(14) 17 103
Dy4 Sn8 Dy1 137.70(2) 99 103
Dy1 Sn8 Dy1 72.78(3) 6 103
Dy1 Sn8 Dy1 72.78(3) 5 103
Sn7A Sn8 Dy1 57.03(3) . 104
Sn7 Sn8 Dy1 57.03(3) . 104
Dy4 Sn8 Dy1 137.70(2) . 104
Dy4 Sn8 Dy1 67.647(14) 115 104
Dy4 Sn8 Dy1 137.70(2) 17 104
Dy4 Sn8 Dy1 67.647(14) 99 104
Dy1 Sn8 Dy1 72.78(3) 6 104
Dy1 Sn8 Dy1 72.78(3) 5 104
Dy1 Sn8 Dy1 114.07(7) 103 104
Ni7 Sn9 Ni7 93.5(10) 81 53
Ni7 Sn9 Ni7 93.5(10) 81 25
Ni7 Sn9 Ni7 93.5(10) 53 25
Ni7 Sn9 Ni3 122.8(7) 81 .
Ni7 Sn9 Ni3 122.8(7) 53 .
Ni7 Sn9 Ni3 122.8(7) 25 .
Ni7 Sn9 Sn9 49.0(3) 81 100_655
Ni7 Sn9 Sn9 49.0(3) 53 100_655
Ni7 Sn9 Sn9 112.0(7) 25 100_655
Ni3 Sn9 Sn9 125.266(1) . 100_655
Ni7 Sn9 Sn9 112.0(7) 81 98_556
Ni7 Sn9 Sn9 49.0(3) 53 98_556
Ni7 Sn9 Sn9 49.0(3) 25 98_556
Ni3 Sn9 Sn9 125.266(1) . 98_556
Sn9 Sn9 Sn9 90.0 100_655 98_556
Ni7 Sn9 Sn9 49.0(3) 81 99_565
Ni7 Sn9 Sn9 112.0(7) 53 99_565
Ni7 Sn9 Sn9 49.0(3) 25 99_565
Ni3 Sn9 Sn9 125.3 . 99_565
Sn9 Sn9 Sn9 90.0 100_655 99_565
Sn9 Sn9 Sn9 89.998(1) 98_556 99_565
Ni7 Sn9 Dy5 81.6(5) 81 153_565
Ni7 Sn9 Dy5 172.8(7) 53 153_565
Ni7 Sn9 Dy5 81.6(5) 25 153_565
Ni3 Sn9 Dy5 64.47(3) . 153_565
Sn9 Sn9 Dy5 128.115(14) 100_655 153_565
Sn9 Sn9 Dy5 128.115(14) 98_556 153_565
Sn9 Sn9 Dy5 60.80(3) 99_565 153_565
Ni7 Sn9 Dy5 81.6(5) 81 125_655
Ni7 Sn9 Dy5 81.6(5) 53 125_655
Ni7 Sn9 Dy5 172.8(7) 25 125_655
Ni3 Sn9 Dy5 64.47(3) . 125_655
Sn9 Sn9 Dy5 60.80(3) 100_655 125_655
Sn9 Sn9 Dy5 128.115(14) 98_556 125_655
Sn9 Sn9 Dy5 128.115(14) 99_565 125_655
Dy5 Sn9 Dy5 102.78(4) 153_565 125_655
Ni7 Sn9 Dy5 172.8(7) 81 169_556
Ni7 Sn9 Dy5 81.6(5) 53 169_556
Ni7 Sn9 Dy5 81.6(5) 25 169_556
Ni3 Sn9 Dy5 64.47(3) . 169_556
Sn9 Sn9 Dy5 128.115(14) 100_655 169_556
Sn9 Sn9 Dy5 60.80(3) 98_556 169_556
Sn9 Sn9 Dy5 128.115(14) 99_565 169_556
Dy5 Sn9 Dy5 102.78(4) 153_565 169_556
Dy5 Sn9 Dy5 102.78(4) 125_655 169_556
Ni4 Ni1 Sn2 107.84(14) 74 .
Ni4 Ni1 Sn5 68.44(6) 74 9
Sn2 Ni1 Sn5 114.79(5) . 9
Ni4 Ni1 Sn5 68.44(6) 74 5
Sn2 Ni1 Sn5 114.79(5) . 5
Sn5 Ni1 Sn5 121.49(9) 9 5
Ni4 Ni1 Ni1 116.70(11) 74 9
Sn2 Ni1 Ni1 124.55(4) . 9
Sn5 Ni1 Ni1 111.27(5) 9 9
Sn5 Ni1 Ni1 59.36(4) 5 9
Ni4 Ni1 Ni1 116.70(11) 74 5
Sn2 Ni1 Ni1 124.55(4) . 5
Sn5 Ni1 Ni1 59.36(4) 9 5
Sn5 Ni1 Ni1 111.27(5) 5 5
Ni1 Ni1 Ni1 60.0 9 5
Ni4 Ni1 Sn6 176.87(15) 74 .
Sn2 Ni1 Sn6 75.29(6) . .
Sn5 Ni1 Sn6 110.45(5) 9 .
Sn5 Ni1 Sn6 110.45(5) 5 .
Ni1 Ni1 Sn6 60.72(4) 9 .
Ni1 Ni1 Sn6 60.72(4) 5 .
Ni4 Ni1 Dy3 115.58(5) 74 5
Sn2 Ni1 Dy3 65.85(3) . 5
Sn5 Ni1 Dy3 175.76(7) 9 5
Sn5 Ni1 Dy3 60.49(3) 5 5
Ni1 Ni1 Dy3 66.07(3) 9 5
Ni1 Ni1 Dy3 116.62(3) 5 5
Sn6 Ni1 Dy3 65.46(3) . 5
Ni4 Ni1 Dy3 115.58(5) 74 9
Sn2 Ni1 Dy3 65.85(3) . 9
Sn5 Ni1 Dy3 60.49(3) 9 9
Sn5 Ni1 Dy3 175.76(7) 5 9
Ni1 Ni1 Dy3 116.62(3) 9 9
Ni1 Ni1 Dy3 66.07(3) 5 9
Sn6 Ni1 Dy3 65.46(3) . 9
Dy3 Ni1 Dy3 117.25(6) 5 9
Ni4 Ni1 Dy7 57.50(13) 74 .
Sn2 Ni1 Dy7 165.34(8) . .
Sn5 Ni1 Dy7 62.02(5) 9 .
Sn5 Ni1 Dy7 62.02(5) 5 .
Ni1 Ni1 Dy7 67.48(3) 9 .
Ni1 Ni1 Dy7 67.48(3) 5 .
Sn6 Ni1 Dy7 119.37(7) . .
Dy3 Ni1 Dy7 118.51(3) 5 .
Dy3 Ni1 Dy7 118.51(3) 9 .
Ni4 Ni1 Dy2 56.81(10) 74 56
Sn2 Ni1 Dy2 62.54(4) . 56
Sn5 Ni1 Dy2 117.38(6) 9 56
Sn5 Ni1 Dy2 64.11(3) 5 56
Ni1 Ni1 Dy2 118.560(19) 9 56
Ni1 Ni1 Dy2 172.71(3) 5 56
Sn6 Ni1 Dy2 125.64(5) . 56
Dy3 Ni1 Dy2 66.77(3) 5 56
Dy3 Ni1 Dy2 118.88(5) 9 56
Dy7 Ni1 Dy2 105.24(5) . 56
Ni4 Ni1 Dy2 56.81(10) 74 35
Sn2 Ni1 Dy2 62.54(4) . 35
Sn5 Ni1 Dy2 64.11(3) 9 35
Sn5 Ni1 Dy2 117.38(6) 5 35
Ni1 Ni1 Dy2 172.71(3) 9 35
Ni1 Ni1 Dy2 118.560(19) 5 35
Sn6 Ni1 Dy2 125.64(5) . 35
Dy3 Ni1 Dy2 118.88(5) 5 35
Dy3 Ni1 Dy2 66.77(3) 9 35
Dy7 Ni1 Dy2 105.24(5) . 35
Dy2 Ni1 Dy2 61.84(4) 56 35
Ni2 Ni2 Ni6 139.2(3) 98 .
Ni2 Ni2 Ni6 29.1(3) 98 98
Ni6 Ni2 Ni6 110.0(5) . 98
Ni2 Ni2 Sn7 82.22(17) 98 .
Ni6 Ni2 Sn7 80.6(2) . .
Ni6 Ni2 Sn7 71.55(17) 98 .
Ni2 Ni2 Sn7 82.22(17) 98 5
Ni6 Ni2 Sn7 80.6(2) . 5
Ni6 Ni2 Sn7 71.55(17) 98 5
Sn7 Ni2 Sn7 129.1(3) . 5
Ni2 Ni2 Sn7A 82.81(17) 98 5
Ni6 Ni2 Sn7A 86.0(4) . 5
Ni6 Ni2 Sn7A 76.6(4) 98 5
Sn7 Ni2 Sn7A 138.3(8) . 5
Sn7 Ni2 Sn7A 9.5(6) 5 5
Ni2 Ni2 Sn7A 82.81(17) 98 .
Ni6 Ni2 Sn7A 86.0(4) . .
Ni6 Ni2 Sn7A 76.6(4) 98 .
Sn7 Ni2 Sn7A 9.5(6) . .
Sn7 Ni2 Sn7A 138.3(8) 5 .
Sn7A Ni2 Sn7A 147.3(13) 5 .
Ni2 Ni2 Sn4 82.87(15) 98 .
Ni6 Ni2 Sn4 138.0(4) . .
Ni6 Ni2 Sn4 112.0(3) 98 .
Sn7 Ni2 Sn4 112.80(19) . .
Sn7 Ni2 Sn4 112.80(19) 5 .
Sn7A Ni2 Sn4 103.6(7) 5 .
Sn7A Ni2 Sn4 103.6(7) . .
Ni2 Ni2 Dy1 126.28(14) 98 5
Ni6 Ni2 Dy1 81.8(3) . 5
Ni6 Ni2 Dy1 138.11(12) 98 5
Sn7 Ni2 Dy1 71.18(11) . 5
Sn7 Ni2 Dy1 149.7(3) 5 5
Sn7A Ni2 Dy1 145.3(5) 5 5
Sn7A Ni2 Dy1 64.0(5) . 5
Sn4 Ni2 Dy1 67.02(13) . 5
Ni2 Ni2 Dy1 126.28(14) 98 9
Ni6 Ni2 Dy1 81.8(3) . 9
Ni6 Ni2 Dy1 138.11(12) 98 9
Sn7 Ni2 Dy1 149.7(3) . 9
Sn7 Ni2 Dy1 71.18(11) 5 9
Sn7A Ni2 Dy1 64.0(5) 5 9
Sn7A Ni2 Dy1 145.3(5) . 9
Sn4 Ni2 Dy1 67.02(13) . 9
Dy1 Ni2 Dy1 82.10(18) 5 9
Ni2 Ni2 Ni2 134.997(2) 98 9
Ni6 Ni2 Ni2 30.46(6) . 9
Ni6 Ni2 Ni2 112.0(2) 98 9
Sn7 Ni2 Ni2 55.97(18) . 9
Sn7 Ni2 Ni2 110.09(18) 5 9
Sn7A Ni2 Ni2 116.2(4) 5 9
Sn7A Ni2 Ni2 58.8(3) . 9
Sn4 Ni2 Ni2 125.73(12) . 9
Dy1 Ni2 Ni2 59.13(14) 5 9
Dy1 Ni2 Ni2 98.26(15) 9 9
Ni2 Ni2 Ni2 134.997(2) 98 5
Ni6 Ni2 Ni2 30.46(6) . 5
Ni6 Ni2 Ni2 112.0(2) 98 5
Sn7 Ni2 Ni2 110.09(18) . 5
Sn7 Ni2 Ni2 55.97(18) 5 5
Sn7A Ni2 Ni2 58.8(3) 5 5
Sn7A Ni2 Ni2 116.2(4) . 5
Sn4 Ni2 Ni2 125.73(12) . 5
Dy1 Ni2 Ni2 98.26(15) 5 5
Dy1 Ni2 Ni2 59.13(14) 9 5
Ni2 Ni2 Ni2 60.0 9 5
Sn1 Ni3 Sn1 119.915(8) 58 30
Sn1 Ni3 Sn1 119.915(8) 58 74
Sn1 Ni3 Sn1 119.914(8) 30 74
Sn1 Ni3 Sn9 91.68(8) 58 .
Sn1 Ni3 Sn9 91.68(8) 30 .
Sn1 Ni3 Sn9 91.68(8) 74 .
Sn1 Ni3 Dy2 69.18(5) 58 74
Sn1 Ni3 Dy2 69.18(5) 30 74
Sn1 Ni3 Dy2 130.18(12) 74 74
Sn9 Ni3 Dy2 138.13(4) . 74
Sn1 Ni3 Dy2 69.18(5) 58 30
Sn1 Ni3 Dy2 130.18(12) 30 30
Sn1 Ni3 Dy2 69.18(5) 74 30
Sn9 Ni3 Dy2 138.13(4) . 30
Dy2 Ni3 Dy2 70.62(7) 74 30
Sn1 Ni3 Dy2 130.18(12) 58 58
Sn1 Ni3 Dy2 69.18(5) 30 58
Sn1 Ni3 Dy2 69.18(5) 74 58
Sn9 Ni3 Dy2 138.13(4) . 58
Dy2 Ni3 Dy2 70.62(7) 74 58
Dy2 Ni3 Dy2 70.62(7) 30 58
Sn1 Ni3 Dy5 63.69(3) 58 169_556
Sn1 Ni3 Dy5 63.69(3) 30 169_556
Sn1 Ni3 Dy5 157.31(14) 74 169_556
Sn9 Ni3 Dy5 65.63(6) . 169_556
Dy2 Ni3 Dy5 72.50(3) 74 169_556
Dy2 Ni3 Dy5 127.68(4) 30 169_556
Dy2 Ni3 Dy5 127.68(4) 58 169_556
Sn1 Ni3 Dy5 63.69(3) 58 125_655
Sn1 Ni3 Dy5 157.31(14) 30 125_655
Sn1 Ni3 Dy5 63.69(3) 74 125_655
Sn9 Ni3 Dy5 65.63(6) . 125_655
Dy2 Ni3 Dy5 127.68(4) 74 125_655
Dy2 Ni3 Dy5 72.50(3) 30 125_655
Dy2 Ni3 Dy5 127.68(4) 58 125_655
Dy5 Ni3 Dy5 104.16(7) 169_556 125_655
Sn1 Ni3 Dy5 157.31(14) 58 153_565
Sn1 Ni3 Dy5 63.69(3) 30 153_565
Sn1 Ni3 Dy5 63.69(3) 74 153_565
Sn9 Ni3 Dy5 65.63(6) . 153_565
Dy2 Ni3 Dy5 127.68(4) 74 153_565
Dy2 Ni3 Dy5 127.68(4) 30 153_565
Dy2 Ni3 Dy5 72.50(3) 58 153_565
Dy5 Ni3 Dy5 104.16(7) 169_556 153_565
Dy5 Ni3 Dy5 104.16(7) 125_655 153_565
Ni1 Ni4 Ni1 115.94(9) 58 30
Ni1 Ni4 Ni1 115.94(9) 58 74
Ni1 Ni4 Ni1 115.94(9) 30 74
Ni1 Ni4 Sn5 57.97(4) 58 79
Ni1 Ni4 Sn5 144.9(2) 30 79
Ni1 Ni4 Sn5 57.97(4) 74 79
Ni1 Ni4 Sn5 57.97(4) 58 51
Ni1 Ni4 Sn5 57.97(4) 30 51
Ni1 Ni4 Sn5 144.9(2) 74 51
Sn5 Ni4 Sn5 105.37(12) 79 51
Ni1 Ni4 Sn5 144.9(2) 58 35
Ni1 Ni4 Sn5 57.97(4) 30 35
Ni1 Ni4 Sn5 57.97(4) 74 35
Sn5 Ni4 Sn5 105.37(12) 79 35
Sn5 Ni4 Sn5 105.37(12) 51 35
Ni1 Ni4 Dy2 78.83(7) 58 74
Ni1 Ni4 Dy2 78.83(7) 30 74
Ni1 Ni4 Dy2 145.8(2) 74 74
Sn5 Ni4 Dy2 127.14(7) 79 74
Sn5 Ni4 Dy2 69.24(4) 51 74
Sn5 Ni4 Dy2 127.14(7) 35 74
Ni1 Ni4 Dy2 145.8(2) 58 58
Ni1 Ni4 Dy2 78.83(7) 30 58
Ni1 Ni4 Dy2 78.83(7) 74 58
Sn5 Ni4 Dy2 127.14(7) 79 58
Sn5 Ni4 Dy2 127.14(7) 51 58
Sn5 Ni4 Dy2 69.24(4) 35 58
Dy2 Ni4 Dy2 74.07(11) 74 58
Ni1 Ni4 Dy2 78.83(7) 58 30
Ni1 Ni4 Dy2 145.8(2) 30 30
Ni1 Ni4 Dy2 78.83(7) 74 30
Sn5 Ni4 Dy2 69.24(4) 79 30
Sn5 Ni4 Dy2 127.14(7) 51 30
Sn5 Ni4 Dy2 127.14(7) 35 30
Dy2 Ni4 Dy2 74.07(11) 74 30
Dy2 Ni4 Dy2 74.07(11) 58 30
Ni1 Ni4 Dy7 78.22(13) 58 .
Ni1 Ni4 Dy7 78.22(13) 30 .
Ni1 Ni4 Dy7 78.22(13) 74 .
Sn5 Ni4 Dy7 66.69(10) 79 .
Sn5 Ni4 Dy7 66.69(10) 51 .
Sn5 Ni4 Dy7 66.69(10) 35 .
Dy2 Ni4 Dy7 135.93(7) 74 .
Dy2 Ni4 Dy7 135.93(7) 58 .
Dy2 Ni4 Dy7 135.93(7) 30 .
Ni2 Ni6 Ni2 119.07(11) 9 5
Ni2 Ni6 Ni2 119.07(11) 9 .
Ni2 Ni6 Ni2 119.07(11) 5 .
Ni2 Ni6 Ni2 11.7(3) 9 106
Ni2 Ni6 Ni2 120.342(19) 5 106
Ni2 Ni6 Ni2 120.342(19) . 106
Ni2 Ni6 Ni2 120.342(19) 9 102
Ni2 Ni6 Ni2 11.7(3) 5 102
Ni2 Ni6 Ni2 120.342(19) . 102
Ni2 Ni6 Ni2 118.87(9) 106 102
Ni2 Ni6 Ni2 120.342(19) 9 98
Ni2 Ni6 Ni2 120.342(19) 5 98
Ni2 Ni6 Ni2 11.7(3) . 98
Ni2 Ni6 Ni2 118.87(9) 106 98
Ni2 Ni6 Ni2 118.87(9) 102 98
Ni2 Ni6 Dy8 91.1(4) 9 .
Ni2 Ni6 Dy8 104.4(5) 5 .
Ni2 Ni6 Dy8 91.1(4) . .
Ni2 Ni6 Dy8 79.5(3) 106 .
Ni2 Ni6 Dy8 92.7(4) 102 .
Ni2 Ni6 Dy8 79.5(3) 98 .
Ni2 Ni6 Dy8 104.4(5) 9 5
Ni2 Ni6 Dy8 91.1(4) 5 5
Ni2 Ni6 Dy8 91.1(4) . 5
Ni2 Ni6 Dy8 92.7(4) 106 5
Ni2 Ni6 Dy8 79.5(3) 102 5
Ni2 Ni6 Dy8 79.5(3) 98 5
Dy8 Ni6 Dy8 15.3(5) . 5
Ni2 Ni6 Dy8 91.1(4) 9 9
Ni2 Ni6 Dy8 91.1(4) 5 9
Ni2 Ni6 Dy8 104.4(5) . 9
Ni2 Ni6 Dy8 79.5(3) 106 9
Ni2 Ni6 Dy8 79.5(3) 102 9
Ni2 Ni6 Dy8 92.7(4) 98 9
Dy8 Ni6 Dy8 15.3(5) . 9
Dy8 Ni6 Dy8 15.3(5) 5 9
Ni2 Ni6 Sn7 63.81(11) 9 .
Ni2 Ni6 Sn7 167.1(5) 5 .
Ni2 Ni6 Sn7 63.81(11) . .
Ni2 Ni6 Sn7 59.64(7) 106 .
Ni2 Ni6 Sn7 155.4(4) 102 .
Ni2 Ni6 Sn7 59.64(7) 98 .
Dy8 Ni6 Sn7 62.7(3) . .
Dy8 Ni6 Sn7 76.1(2) 5 .
Dy8 Ni6 Sn7 76.1(2) 9 .
Ni2 Ni6 Sn7 63.81(11) 9 9
Ni2 Ni6 Sn7 63.81(11) 5 9
Ni2 Ni6 Sn7 167.1(5) . 9
Ni2 Ni6 Sn7 59.64(7) 106 9
Ni2 Ni6 Sn7 59.64(7) 102 9
Ni2 Ni6 Sn7 155.4(4) 98 9
Dy8 Ni6 Sn7 76.1(2) . 9
Dy8 Ni6 Sn7 76.1(2) 5 9
Dy8 Ni6 Sn7 62.7(3) 9 9
Sn7 Ni6 Sn7 110.47(17) . 9
Ni2 Ni6 Sn7 167.1(5) 9 5
Ni2 Ni6 Sn7 63.81(11) 5 5
Ni2 Ni6 Sn7 63.81(11) . 5
Ni2 Ni6 Sn7 155.4(4) 106 5
Ni2 Ni6 Sn7 59.64(7) 102 5
Ni2 Ni6 Sn7 59.64(7) 98 5
Dy8 Ni6 Sn7 76.1(2) . 5
Dy8 Ni6 Sn7 62.7(3) 5 5
Dy8 Ni6 Sn7 76.1(2) 9 5
Sn7 Ni6 Sn7 110.47(17) . 5
Sn7 Ni6 Sn7 110.47(17) 9 5
Dy6 Ni7 Sn9 112.0(7) . 28
Dy6 Ni7 Sn9 112.0(7) . 25_544
Sn9 Ni7 Sn9 136.1(15) 28 25_544
Dy6 Ni7 Sn9 112.0(7) . 122_545
Sn9 Ni7 Sn9 82.0(5) 28 122_545
Sn9 Ni7 Sn9 82.0(5) 25_544 122_545
Dy6 Ni7 Sn9 112.0(7) . 123_554
Sn9 Ni7 Sn9 82.0(5) 28 123_554
Sn9 Ni7 Sn9 82.0(5) 25_544 123_554
Sn9 Ni7 Sn9 136.1(15) 122_545 123_554

loop_
_geom_bond_atom_site_label_1
_geom_bond_atom_site_label_2
_geom_bond_distance
_geom_bond_site_symmetry_2
Dy1 Ni2 2.811(5) 9
Dy1 Ni2 2.811(5) 5
Dy1 Sn7A 2.968(11) 9
Dy1 Sn2 3.0546(12) .
Dy1 Ni6 3.060(6) .
Dy1 Sn4 3.1016(7) 9
Dy1 Sn4 3.1016(7) 5
Dy1 Sn7 3.142(3) 9
Dy1 Ni2 3.273(6) 106
Dy1 Ni2 3.273(6) 102
Dy1 Sn6 3.3119(15) .
Dy1 Sn8 3.3921(15) 9
Dy2 Ni4 2.980(4) 74
Dy2 Sn3 3.0647(9) .
Dy2 Ni3 3.105(3) 74
Dy2 Sn1 3.2357(10) 56
Dy2 Sn1 3.2357(10) 35
Dy2 Sn2 3.2426(9) 35
Dy2 Sn2 3.2426(9) 56
Dy2 Sn5 3.3288(10) 51
Dy2 Ni1 3.4932(18) 35
Dy2 Ni1 3.4932(18) 56
Dy2 Dy2 3.5897(12) 56
Dy2 Dy2 3.5897(12) 35
Dy3 Sn5 3.0371(13) .
Dy3 Sn4 3.0539(13) .
Dy3 Sn2 3.2429(7) 9
Dy3 Sn2 3.2429(7) 5
Dy3 Sn6 3.2934(8) .
Dy3 Ni1 3.2951(12) 9
Dy3 Ni1 3.2951(12) 5
Dy3 Sn3 3.3743(10) 51
Dy3 Sn3 3.3743(10) 123_554
Dy3 Dy2 3.7392(8) 28
Dy3 Dy2 3.7392(8) 51
Dy3 Dy4 3.8268(8) 13
Dy4 Sn1 3.1568(9) 5
Dy4 Sn1 3.1568(9) 103
Dy4 Sn2 3.2412(8) 103
Dy4 Sn2 3.2412(8) 5
Dy4 Sn3 3.2858(10) 51
Dy4 Sn8 3.3221(11) .
Dy4 Sn4 3.4332(9) .
Dy4 Dy1 3.7378(9) 103
Dy4 Dy1 3.7378(9) 5
Dy4 Dy5 3.7944(10) 51
Dy4 Dy3 3.8268(9) 98
Dy5 Sn1 3.0821(7) 130
Dy5 Sn1 3.0821(7) 150
Dy5 Sn1 3.0821(7) 56
Dy5 Sn1 3.0821(7) 35
Dy5 Ni3 3.2062(15) 74
Dy5 Ni3 3.2062(15) 169_556
Dy5 Sn9 3.2369(13) 74
Dy5 Sn9 3.2369(13) 169_556
Dy5 Dy2 3.7331(10) 98_556
Dy5 Dy6 3.7420(9) 145
Dy5 Dy6 3.7420(9) 125
Dy6 Ni7 2.20(3) .
Dy6 Sn1 3.1064(11) 6
Dy6 Sn1 3.1064(11) 5
Dy6 Sn1 3.1064(11) 104
Dy6 Sn1 3.1064(11) 103
Dy6 Dy5 3.7420(9) 179_545
Dy6 Dy5 3.7420(9) 51
Dy6 Dy5 3.7420(9) 177
Dy6 Dy5 3.7420(9) 145
Dy7 Ni4 3.007(5) .
Dy7 Ni4 3.007(5) 28
Dy7 Ni4 3.007(5) 51
Dy7 Ni4 3.007(5) 74
Dy7 Sn5 3.2359(15) .
Dy7 Sn5 3.2360(15) 5
Dy7 Sn5 3.2360(15) 79
Dy7 Sn5 3.2360(15) 9
Dy7 Sn5 3.2360(15) 35
Dy7 Sn5 3.2360(15) 51
Dy7 Ni1 3.490(2) 9
Dy7 Ni1 3.490(2) 5
Dy8 Dy8 0.680(19) 105
Dy8 Dy8 0.680(19) 101
Dy8 Dy8 0.680(19) 9
Dy8 Dy8 0.680(19) 5
Dy8 Dy8 0.96(3) 97
Dy8 Ni6 2.550(10) 4
Dy8 Ni6 2.550(10) 99
Dy8 Ni6 2.550(10) 98
Dy8 Ni6 2.550(10) .
Dy8 Sn7 2.811(15) .
Dy8 Ni2 3.077(10) 9
Dy8 Ni2 3.077(10) 106
Sn1 Ni3 2.5336(10) 74
Sn1 Sn2 2.9061(14) .
Sn1 Dy5 3.0822(7) 151_455
Sn1 Dy5 3.0822(6) 35
Sn1 Dy6 3.1065(11) 9
Sn1 Dy4 3.1568(9) 23
Sn1 Dy4 3.1568(9) 9
Sn1 Dy2 3.2357(10) 56
Sn1 Dy2 3.2357(10) 35
Sn2 Ni1 2.563(2) .
Sn2 Sn6 3.2374(11) .
Sn2 Dy4 3.2413(8) 23
Sn2 Dy4 3.2413(8) 9
Sn2 Dy2 3.2426(9) 56
Sn2 Dy2 3.2426(9) 35
Sn2 Dy3 3.2429(7) 5
Sn2 Dy3 3.2429(7) 9
Sn3 Dy2 3.0646(9) 98_556
Sn3 Dy4 3.2856(10) 39
Sn3 Dy4 3.2856(10) 51
Sn3 Dy3 3.3743(10) 148
Sn3 Dy3 3.3743(10) 123
Sn3 Dy3 3.3743(10) 51
Sn3 Dy3 3.3743(10) 28
Sn4 Ni2 2.806(7) .
Sn4 Ni2 2.806(7) 98
Sn4 Dy3 3.0539(13) 98
Sn4 Dy1 3.1015(7) 108
Sn4 Dy1 3.1015(7) 103
Sn4 Dy1 3.1015(7) 5
Sn4 Dy1 3.1015(7) 9
Sn4 Dy4 3.4332(9) 13
Sn5 Ni1 2.6227(11) 84
Sn5 Ni1 2.6227(11) 79
Sn5 Ni1 2.6227(11) 9
Sn5 Ni1 2.6227(11) 5
Sn5 Ni4 2.877(2) 28
Sn5 Ni4 2.877(2) 51
Sn5 Dy3 3.0371(13) 74
Sn5 Dy2 3.3288(10) 51
Sn5 Dy2 3.3288(10) 28
Sn6 Ni1 2.733(2) 9
Sn6 Ni1 2.733(2) 5
Sn6 Ni1 2.733(2) .
Sn6 Sn2 3.2375(11) 9
Sn6 Sn2 3.2375(11) 5
Sn6 Dy3 3.2935(8) 5
Sn6 Dy3 3.2935(8) 9
Sn6 Dy1 3.3121(15) 5
Sn6 Dy1 3.3121(15) 9
Sn7 Ni2 2.577(3) 11
Sn7 Ni2 2.577(3) 4
Sn7 Ni2 2.577(3) 108
Sn7 Ni2 2.577(3) 99
Sn7 Ni2 2.577(3) 9
Sn7 Ni2 2.577(3) 98
Sn7 Ni2 2.577(3) 106
Sn7 Ni2 2.577(3) .
Sn7 Ni6 2.833(4) 4
Sn7 Ni6 2.833(4) 98
Sn7 Ni6 2.833(4) 99
Sn7A Sn8 2.69(4) .
Sn7A Ni2 2.787(19) 11
Sn7A Ni2 2.787(19) 4
Sn7A Ni2 2.787(19) 108
Sn7A Ni2 2.787(19) 99
Sn7A Ni2 2.787(19) 9
Sn7A Ni2 2.787(19) 106
Sn7A Ni2 2.787(19) 98
Sn7A Ni2 2.787(19) .
Sn7A Dy1 2.968(11) 5
Sn7A Dy1 2.968(11) 6
Sn7A Dy1 2.968(11) 103
Sn8 Dy4 3.3222(11) 115
Sn8 Dy4 3.3222(11) 17
Sn8 Dy4 3.3222(11) 99
Sn8 Dy1 3.3920(15) 6
Sn8 Dy1 3.3920(15) 5
Sn8 Dy1 3.3920(15) 103
Sn8 Dy1 3.3920(15) 104
Sn9 Ni7 2.408(13) 81
Sn9 Ni7 2.408(13) 53
Sn9 Ni7 2.408(13) 25
Sn9 Ni3 2.718(4) .
Sn9 Sn9 3.158(2) 100_655
Sn9 Sn9 3.158(2) 98_556
Sn9 Sn9 3.158(2) 99_565
Sn9 Dy5 3.2368(13) 153_565
Sn9 Dy5 3.2368(13) 125_655
Sn9 Dy5 3.2368(13) 169_556
Ni1 Ni4 2.490(2) 74
Ni1 Sn5 2.6227(11) 9
Ni1 Sn5 2.6227(11) 5
Ni1 Ni1 2.673(3) 9
Ni1 Ni1 2.673(3) 5
Ni1 Dy3 3.2951(12) 5
Ni1 Dy3 3.2951(12) 9
Ni1 Dy2 3.4932(18) 56
Ni1 Dy2 3.4932(18) 35
Ni2 Ni2 0.698(15) 98
Ni2 Ni6 1.673(8) .
Ni2 Ni6 2.248(7) 98
Ni2 Sn7 2.577(3) 5
Ni2 Sn7A 2.787(19) 5
Ni2 Dy1 2.811(5) 5
Ni2 Dy1 2.811(5) 9
Ni2 Ni2 2.885(13) 9
Ni2 Ni2 2.885(13) 5
Ni3 Sn1 2.5337(10) 58
Ni3 Sn1 2.5337(10) 30
Ni3 Sn1 2.5337(10) 74
Ni3 Dy2 3.105(3) 74
Ni3 Dy2 3.105(3) 30
Ni3 Dy2 3.105(3) 58
Ni3 Dy5 3.2063(15) 169_556
Ni3 Dy5 3.2063(15) 125_655
Ni3 Dy5 3.2063(15) 153_565
Ni4 Ni1 2.489(2) 58
Ni4 Ni1 2.489(2) 30
Ni4 Ni1 2.489(2) 74
Ni4 Sn5 2.877(2) 79
Ni4 Sn5 2.877(2) 51
Ni4 Sn5 2.877(2) 35
Ni4 Dy2 2.980(4) 74
Ni4 Dy2 2.980(4) 58
Ni4 Dy2 2.980(4) 30
Ni6 Ni2 1.673(8) 9
Ni6 Ni2 1.673(8) 5
Ni6 Ni2 2.248(7) 106
Ni6 Ni2 2.248(7) 102
Ni6 Ni2 2.248(7) 98
Ni6 Dy8 2.550(10) 5
Ni6 Dy8 2.550(10) 9
Ni6 Sn7 2.833(4) 9
Ni6 Sn7 2.833(4) 5
Ni7 Sn9 2.408(13) 28
Ni7 Sn9 2.408(13) 25_544
Ni7 Sn9 2.408(13) 122_545
Ni7 Sn9 2.408(13) 123_554
